data_1558743
loop_
_publ_author_name
'Kephart, Jonathan'
'Romero, Catherine G.'
'Tseng, Chun-Chih'
'Anderton, Kevin J.'
'Yankowitz, Matthew'
'Kaminsky, Werner'
'Velian, Alexandra'

_publ_section_title
;
 Hierarchical Nanosheets Built from Superatomic Clusters: Properties,
 Exfoliation and Single-Crystal-to-Single-Crystal Intercalation
;
_journal_name_full 'Chemical Science'
_journal_paper_doi 10.1039/D0SC03506H
_journal_year 2020
_chemical_formula_moiety 'C258 H228 Co18 N18 P12 Se16'
_chemical_formula_sum 'C258 H228 Co18 N18 P12 Se16'
_chemical_formula_weight 6276.31
_space_group_IT_number 2
_space_group_name_Hall '-P 1'
_space_group_name_H-M_alt 'P -1'
_symmetry_cell_setting triclinic
_symmetry_Int_Tables_number 2
_symmetry_space_group_name_Hall '-P 1'
_symmetry_space_group_name_H-M 'P -1'
_atom_sites_solution_hydrogens mixed
_atom_sites_solution_primary direct
_audit_conform_dict_location ftp://ftp.iucr.org/pub/cif_core.dic
_audit_conform_dict_name cif_core.dic
_audit_conform_dict_version 2.4.3
_audit_creation_date 2019-09-16T11:27:33-00:00
_audit_creation_method 'WinGX routine CIF_UPDATE'
_audit_update_record
;
2020-06-24 deposited with the CCDC.	2020-08-03 downloaded from the CCDC.
;
_cell_angle_alpha 109.902(5)
_cell_angle_beta 97.084(5)
_cell_angle_gamma 102.271(4)
_cell_formula_units_Z 2
_cell_length_a 19.0473(13)
_cell_length_b 28.0304(18)
_cell_length_c 30.824(3)
_cell_measurement_reflns_used 4337
_cell_measurement_temperature 100(2)
_cell_measurement_theta_max 15.14
_cell_measurement_theta_min 2.2
_cell_measurement_wavelength 0.71073
_cell_volume 14774(2)
_computing_cell_refinement 'SAINT V8.34A integration software'
_computing_data_collection 'Bruker APEX2 software'
_computing_data_reduction 'SORTAV (Blessing, 1995)'
_computing_molecular_graphics 'ORTEP-3 for Windows (Farrugia, 2012)'
_computing_publication_material 'WinGX publication routines (Farrugia, 2012)'
_computing_structure_refinement 'SHELXL-2014/7 (Sheldrick, 2014)'
_computing_structure_solution 'SHELXS-2013/1 (Sheldrick, 2008)'
_diffrn_ambient_temperature 100(2)
_diffrn_detector 'APEX-II CCD'
_diffrn_measured_fraction_theta_full 0.911
_diffrn_measured_fraction_theta_max 0.881
_diffrn_measurement_device '\k-geometry diffractometer'
_diffrn_measurement_device_type 'Bruker APEX-II'
_diffrn_measurement_method '\f or \w oscillation scans'
_diffrn_orient_matrix_UB_11 0.009429
_diffrn_orient_matrix_UB_12 -0.005926
_diffrn_orient_matrix_UB_13 0.030147
_diffrn_orient_matrix_UB_21 0.041692
_diffrn_orient_matrix_UB_22 0.032895
_diffrn_orient_matrix_UB_23 0.013479
_diffrn_orient_matrix_UB_31 -0.034594
_diffrn_orient_matrix_UB_32 0.02093
_diffrn_orient_matrix_UB_33 0.012508
_diffrn_radiation_monochromator graphite
_diffrn_radiation_probe x-ray
_diffrn_radiation_type MoK\a
_diffrn_radiation_wavelength 0.71073
_diffrn_reflns_av_R_equivalents 0.3504
_diffrn_reflns_av_unetI/netI 0.7904
_diffrn_reflns_Laue_measured_fraction_full 0.911
_diffrn_reflns_Laue_measured_fraction_max 0.881
_diffrn_reflns_limit_h_max 21
_diffrn_reflns_limit_h_min -22
_diffrn_reflns_limit_k_max 34
_diffrn_reflns_limit_k_min -33
_diffrn_reflns_limit_l_max 37
_diffrn_reflns_limit_l_min -36
_diffrn_reflns_number 87290
_diffrn_reflns_point_group_measured_fraction_full 0.911
_diffrn_reflns_point_group_measured_fraction_max 0.881
_diffrn_reflns_theta_full 25
_diffrn_reflns_theta_max 25.545
_diffrn_reflns_theta_min 1.353
_diffrn_source 'sealed x-ray tube'
_diffrn_standards_number 0
_exptl_absorpt_coefficient_mu 3.064
_exptl_absorpt_correction_T_max 0.745
_exptl_absorpt_correction_T_min 0.51
_exptl_absorpt_correction_type multi-scan
_exptl_absorpt_process_details
;
SADABS-2012/1 - Bruker AXS area detector scaling and absorption correction
;
_exptl_crystal_colour black
_exptl_crystal_density_diffrn 1.411
_exptl_crystal_density_method 'not measured'
_exptl_crystal_description piece
_exptl_crystal_F_000 6224
_exptl_crystal_size_max 0.18
_exptl_crystal_size_mid 0.06
_exptl_crystal_size_min 0.05
_refine_diff_density_max 2.629
_refine_diff_density_min -1.813
_refine_diff_density_rms 0.274
_refine_ls_extinction_method none
_refine_ls_goodness_of_fit_ref 1.116
_refine_ls_hydrogen_treatment constr
_refine_ls_matrix_type full
_refine_ls_number_constraints 0
_refine_ls_number_parameters 2407
_refine_ls_number_reflns 48703
_refine_ls_number_restraints 6251
_refine_ls_restrained_S_all 1.068
_refine_ls_R_factor_all 0.4204
_refine_ls_R_factor_gt 0.1683
_refine_ls_shift/su_max 0.007
_refine_ls_shift/su_mean 0
_refine_ls_structure_factor_coef Fsqd
_refine_ls_weighting_details 'w=1/[\s^2^(Fo^2^)+(0.2000P)^2^] where P=(Fo^2^+2Fc^2^)/3'
_refine_ls_weighting_scheme calc
_refine_ls_wR_factor_gt 0.3907
_refine_ls_wR_factor_ref 0.5253
_reflns_Friedel_coverage 0
_reflns_number_gt 11662
_reflns_number_total 48703
_reflns_threshold_expression 'I > 2\s(I)'
_cod_data_source_file d0sc03506h2.cif
_cod_data_source_block shelx_CCDC4
_cod_original_cell_volume 14773.8(19)
_cod_database_code 1558743
_shelx_estimated_absorpt_t_min 0.609
_shelx_estimated_absorpt_t_max 0.862

loop_
_symmetry_equiv_pos_as_xyz
'x, y, z'
'-x, -y, -z'

loop_
_atom_site_label
_atom_site_type_symbol
_atom_site_fract_x
_atom_site_fract_y
_atom_site_fract_z
_atom_site_U_iso_or_equiv
_atom_site_adp_type
_atom_site_occupancy
_atom_site_site_symmetry_order
_atom_site_calc_flag
_atom_site_refinement_flags_posn
_atom_site_refinement_flags_adp
_atom_site_refinement_flags_occupancy
_atom_site_disorder_assembly
_atom_site_disorder_group
Co13 Co 1.1728(3) -0.41254(19) 0.6521(2) 0.0508(17) Uani 1 1 d D . . . .
N13 N 1.1353(9) -0.3453(6) 0.6786(8) 0.056(6) Uani 1 1 d D U . . .
C229 C 1.1189(10) -0.3170(8) 0.6518(9) 0.058(6) Uani 1 1 d D U . . .
H229 H 1.1248 -0.3273 0.6201 0.069 Uiso 1 1 calc R U . . .
C230 C 1.0933(11) -0.2727(9) 0.6719(10) 0.062(6) Uani 1 1 d D U . . .
H230 H 1.082 -0.2533 0.6534 0.074 Uiso 1 1 calc R U . . .
C231 C 1.0840(12) -0.2566(9) 0.7182(10) 0.061(5) Uani 1 1 d D U . . .
C232 C 1.1008(13) -0.2856(9) 0.7450(9) 0.059(6) Uani 1 1 d D U . . .
H232 H 1.0951 -0.2757 0.7768 0.071 Uiso 1 1 calc R U . . .
C233 C 1.1260(12) -0.3290(9) 0.7243(8) 0.060(6) Uani 1 1 d D U . . .
H233 H 1.1374 -0.3486 0.7427 0.072 Uiso 1 1 calc R U . . .
P1 P 1.0807(5) -0.5091(3) 0.6643(4) 0.048(2) Uani 1 1 d D U . . .
N1 N 1.0862(9) -0.4697(7) 0.6330(7) 0.052(4) Uani 1 1 d D U . . .
C1 C 1.0270(11) -0.5755(5) 0.6226(6) 0.046(5) Uani 1 1 d DG U . . .
C2 C 0.9766(11) -0.6100(7) 0.6347(6) 0.059(6) Uani 1 1 d DG U . . .
H2 H 0.964 -0.5983 0.6647 0.071 Uiso 1 1 calc R U . . .
C3 C 0.9446(11) -0.6615(6) 0.6029(8) 0.050(6) Uani 1 1 d DG U . . .
H3 H 0.9102 -0.685 0.6111 0.06 Uiso 1 1 calc R U . . .
C4 C 0.9630(13) -0.6785(5) 0.5590(8) 0.065(7) Uani 1 1 d DG U . . .
H4 H 0.9412 -0.7137 0.5372 0.078 Uiso 1 1 calc R U . . .
C5 C 1.0134(13) -0.6441(8) 0.5469(6) 0.072(7) Uani 1 1 d DG U . . .
H5 H 1.026 -0.6557 0.5168 0.087 Uiso 1 1 calc R U . . .
C6 C 1.0454(11) -0.5926(7) 0.5787(7) 0.061(6) Uani 1 1 d DG U . . .
H6 H 1.0798 -0.569 0.5704 0.073 Uiso 1 1 calc R U . . .
C7 C 1.0242(11) -0.4875(8) 0.7081(6) 0.052(5) Uani 1 1 d DG U . . .
C8 C 1.0114(12) -0.5129(7) 0.7391(7) 0.048(5) Uani 1 1 d DG U . . .
H8 H 1.0265 -0.544 0.7355 0.058 Uiso 1 1 calc R U . . .
C9 C 0.9763(13) -0.4929(9) 0.7755(7) 0.068(6) Uani 1 1 d DG U . . .
H9 H 0.9675 -0.5103 0.7967 0.081 Uiso 1 1 calc R U . . .
C10 C 0.9542(12) -0.4474(10) 0.7808(7) 0.064(6) Uani 1 1 d DG U . . .
H10 H 0.9302 -0.4337 0.8057 0.077 Uiso 1 1 calc R U . . .
C11 C 0.9670(12) -0.4220(8) 0.7498(8) 0.070(6) Uani 1 1 d DG U . . .
H11 H 0.9519 -0.3909 0.7534 0.084 Uiso 1 1 calc R U . . .
C12 C 1.0021(12) -0.4420(8) 0.7134(7) 0.052(5) Uani 1 1 d DG U . . .
H12 H 1.0109 -0.4247 0.6922 0.062 Uiso 1 1 calc R U . . .
C13 C 1.0235(9) -0.4691(9) 0.6004(7) 0.055(5) Uani 1 1 d DG U . . .
C14 C 0.9529(10) -0.4998(8) 0.5950(7) 0.060(6) Uani 1 1 d DG U . . .
H14 H 0.9436 -0.519 0.6148 0.072 Uiso 1 1 calc R U . . .
C15 C 0.8960(8) -0.5025(8) 0.5606(8) 0.059(5) Uani 1 1 d DG U . . .
H15 H 0.8478 -0.5235 0.5569 0.071 Uiso 1 1 calc R U . . .
C16 C 0.9097(10) -0.4744(9) 0.5316(7) 0.058(6) Uani 1 1 d DG U . . .
C17 C 0.9803(11) -0.4437(8) 0.5370(7) 0.053(5) Uani 1 1 d DG U . . .
H17 H 0.9896 -0.4246 0.5172 0.063 Uiso 1 1 calc R U . . .
C18 C 1.0372(9) -0.4410(8) 0.5714(8) 0.059(5) Uani 1 1 d DG U . . .
H18 H 1.0854 -0.4201 0.5751 0.07 Uiso 1 1 calc R U . . .
C19 C 0.8477(15) -0.4737(15) 0.4951(12) 0.075(9) Uani 1 1 d D U . . .
H19A H 0.8443 -0.4375 0.5025 0.112 Uiso 1 1 d R U . . .
H19B H 0.801 -0.4959 0.496 0.112 Uiso 1 1 d R U . . .
H19C H 0.8579 -0.4874 0.4634 0.112 Uiso 1 1 d R U . . .
P2 P 1.3422(5) -0.3863(4) 0.6628(4) 0.051(2) Uani 1 1 d D U . . .
N2 N 1.2621(7) -0.3849(8) 0.6347(7) 0.056(4) Uani 1 1 d D U . . .
C20 C 1.4049(10) -0.3911(8) 0.6215(7) 0.058(5) Uani 1 1 d DG U . . .
C21 C 1.4602(11) -0.3476(7) 0.6256(7) 0.066(7) Uani 1 1 d DG U . . .
H21 H 1.4683 -0.315 0.6513 0.08 Uiso 1 1 calc R U . . .
C22 C 1.5037(11) -0.3518(9) 0.5922(9) 0.072(7) Uani 1 1 d DG U . . .
H22 H 1.5415 -0.3221 0.595 0.086 Uiso 1 1 calc R U . . .
C23 C 1.4918(13) -0.3996(10) 0.5547(7) 0.065(7) Uani 1 1 d DG U . . .
H23 H 1.5216 -0.4024 0.5318 0.078 Uiso 1 1 calc R U . . .
C24 C 1.4365(14) -0.4431(8) 0.5506(7) 0.069(7) Uani 1 1 d DG U . . .
H24 H 1.4284 -0.4757 0.525 0.082 Uiso 1 1 calc R U . . .
C25 C 1.3930(11) -0.4389(7) 0.5840(8) 0.072(7) Uani 1 1 d DG U . . .
H25 H 1.3552 -0.4686 0.5813 0.086 Uiso 1 1 calc R U . . .
C26 C 1.3850(10) -0.3226(7) 0.7128(6) 0.057(6) Uani 1 1 d DG U . . .
C27 C 1.3407(9) -0.2929(8) 0.7351(8) 0.069(7) Uani 1 1 d DG U . . .
H27 H 1.2898 -0.302 0.7215 0.083 Uiso 1 1 calc R U . . .
C28 C 1.3708(14) -0.2497(8) 0.7772(8) 0.083(7) Uani 1 1 d DG U . . .
H28 H 1.3405 -0.2294 0.7924 0.1 Uiso 1 1 calc R U . . .
C29 C 1.4453(15) -0.2363(8) 0.7971(6) 0.081(8) Uani 1 1 d DG U . . .
H29 H 1.4659 -0.2068 0.8259 0.097 Uiso 1 1 calc R U . . .
C30 C 1.4896(10) -0.2661(9) 0.7749(8) 0.070(7) Uani 1 1 d DG U . . .
H30 H 1.5405 -0.2569 0.7885 0.084 Uiso 1 1 calc R U . . .
C31 C 1.4595(10) -0.3092(8) 0.7327(7) 0.055(6) Uani 1 1 d DG U . . .
H31 H 1.4898 -0.3296 0.7175 0.066 Uiso 1 1 calc R U . . .
C32 C 1.2601(11) -0.3540(8) 0.6044(7) 0.057(6) Uani 1 1 d DG U . . .
C33 C 1.2168(12) -0.3801(7) 0.5591(7) 0.065(6) Uani 1 1 d DG U . . .
H33 H 1.1936 -0.4168 0.5479 0.078 Uiso 1 1 calc R U . . .
C34 C 1.2075(12) -0.3523(8) 0.5300(6) 0.064(6) Uani 1 1 d DG U . . .
H34 H 1.1779 -0.3701 0.499 0.077 Uiso 1 1 calc R U . . .
C35 C 1.2415(13) -0.2986(8) 0.5463(7) 0.063(6) Uani 1 1 d DG U . . .
C36 C 1.2847(12) -0.2725(6) 0.5916(8) 0.060(6) Uani 1 1 d DG U . . .
H36 H 1.308 -0.2358 0.6028 0.072 Uiso 1 1 calc R U . . .
C37 C 1.2940(11) -0.3002(8) 0.6207(6) 0.070(6) Uani 1 1 d DG U . . .
H37 H 1.3236 -0.2825 0.6517 0.084 Uiso 1 1 calc R U . . .
C38 C 1.225(2) -0.2656(12) 0.5172(12) 0.079(9) Uani 1 1 d D U . . .
H38A H 1.1938 -0.2437 0.5319 0.118 Uiso 1 1 d R U . . .
H38B H 1.1989 -0.2894 0.485 0.118 Uiso 1 1 d R U . . .
H38C H 1.2709 -0.2429 0.5161 0.118 Uiso 1 1 d R U . . .
Co14 Co 1.4592(3) -0.6025(2) 0.6835(2) 0.0563(18) Uani 1 1 d D . . . .
N14 N 1.4758(15) -0.6603(8) 0.7079(8) 0.065(6) Uani 1 1 d D U . . .
C234 C 1.470(2) -0.6559(12) 0.7532(10) 0.071(6) Uani 1 1 d D U . . .
H234 H 1.456 -0.6266 0.7729 0.086 Uiso 1 1 calc R U . . .
C235 C 1.484(2) -0.6940(13) 0.7706(10) 0.071(7) Uani 1 1 d D U . . .
H235 H 1.475 -0.692 0.8008 0.085 Uiso 1 1 calc R U . . .
C236 C 1.510(2) -0.7347(13) 0.7439(12) 0.079(7) Uani 1 1 d D U . . .
C237 C 1.512(2) -0.7402(12) 0.6976(12) 0.082(7) Uani 1 1 d D U . . .
H237 H 1.5238 -0.7701 0.6771 0.098 Uiso 1 1 calc R U . . .
C238 C 1.497(2) -0.7028(11) 0.6810(10) 0.076(7) Uani 1 1 d D U . . .
H238 H 1.5021 -0.7064 0.6497 0.091 Uiso 1 1 calc R U . . .
P3 P 1.3199(5) -0.6274(4) 0.6052(4) 0.051(2) Uani 1 1 d D U . . .
N3 N 1.4050(8) -0.6338(8) 0.6200(5) 0.050(4) Uani 1 1 d D U . . .
C39 C 1.2515(9) -0.6896(6) 0.5960(8) 0.058(5) Uani 1 1 d DG U . . .
C40 C 1.1773(10) -0.6950(7) 0.5813(8) 0.050(6) Uani 1 1 d DG U . . .
H40 H 1.1621 -0.6671 0.5757 0.06 Uiso 1 1 calc R U . . .
C41 C 1.1252(8) -0.7413(9) 0.5747(9) 0.066(6) Uani 1 1 d DG U . . .
H41 H 1.0745 -0.7451 0.5646 0.079 Uiso 1 1 calc R U . . .
C42 C 1.1474(12) -0.7822(7) 0.5829(10) 0.077(7) Uani 1 1 d DG U . . .
H42 H 1.1119 -0.8139 0.5784 0.092 Uiso 1 1 calc R U . . .
C43 C 1.2217(13) -0.7768(7) 0.5976(10) 0.078(7) Uani 1 1 d DG U . . .
H43 H 1.2369 -0.8048 0.6032 0.093 Uiso 1 1 calc R U . . .
C44 C 1.2737(9) -0.7305(8) 0.6042(9) 0.068(6) Uani 1 1 d DG U . . .
H44 H 1.3244 -0.7268 0.6143 0.082 Uiso 1 1 calc R U . . .
C45 C 1.3098(12) -0.6299(8) 0.5435(5) 0.051(5) Uani 1 1 d DG U . . .
C46 C 1.3161(12) -0.5837(7) 0.5350(6) 0.057(6) Uani 1 1 d DG U . . .
H46 H 1.3244 -0.551 0.5606 0.069 Uiso 1 1 calc R U . . .
C47 C 1.3104(13) -0.5853(8) 0.4891(8) 0.058(6) Uani 1 1 d DG U . . .
H47 H 1.3147 -0.5537 0.4833 0.07 Uiso 1 1 calc R U . . .
C48 C 1.2982(13) -0.6331(10) 0.4517(5) 0.067(7) Uani 1 1 d DG U . . .
H48 H 1.2943 -0.6343 0.4203 0.08 Uiso 1 1 calc R U . . .
C49 C 1.2919(13) -0.6794(8) 0.4601(6) 0.070(6) Uani 1 1 d DG U . . .
H49 H 1.2836 -0.7121 0.4346 0.084 Uiso 1 1 calc R U . . .
C50 C 1.2977(13) -0.6777(7) 0.5061(7) 0.069(6) Uani 1 1 d DG U . . .
H50 H 1.2934 -0.7093 0.5118 0.083 Uiso 1 1 calc R U . . .
C51 C 1.4510(10) -0.6442(8) 0.5846(7) 0.055(5) Uani 1 1 d DG U . . .
C52 C 1.4879(12) -0.6014(7) 0.5755(8) 0.068(6) Uani 1 1 d DG U . . .
H52 H 1.4728 -0.5699 0.5844 0.081 Uiso 1 1 calc R U . . .
C53 C 1.5471(12) -0.6048(8) 0.5535(9) 0.073(6) Uani 1 1 d DG U . . .
H53 H 1.5724 -0.5755 0.5473 0.087 Uiso 1 1 calc R U . . .
C54 C 1.5694(11) -0.6509(10) 0.5406(9) 0.077(7) Uani 1 1 d DG U . . .
C55 C 1.5324(12) -0.6937(8) 0.5497(9) 0.068(6) Uani 1 1 d DG U . . .
H55 H 1.5475 -0.7252 0.5408 0.082 Uiso 1 1 calc R U . . .
C56 C 1.4732(12) -0.6903(7) 0.5717(8) 0.067(6) Uani 1 1 d DG U . . .
H56 H 1.4479 -0.7196 0.5779 0.081 Uiso 1 1 calc R U . . .
C57 C 1.6397(17) -0.6554(15) 0.5206(16) 0.092(10) Uani 1 1 d D U . . .
H57A H 1.6829 -0.6324 0.5454 0.138 Uiso 1 1 d R U . . .
H57B H 1.6381 -0.6443 0.4937 0.138 Uiso 1 1 d R U . . .
H57C H 1.6426 -0.6919 0.5104 0.138 Uiso 1 1 d R U . . .
P4 P 1.5220(5) -0.4906(4) 0.7590(3) 0.047(2) Uani 1 1 d D U . . .
N4 N 1.5423(8) -0.5417(6) 0.7195(7) 0.052(4) Uani 1 1 d D U . . .
C58 C 1.5538(12) -0.4927(8) 0.8174(5) 0.055(5) Uani 1 1 d DG U . . .
C59 C 1.5917(13) -0.5290(8) 0.8206(6) 0.057(6) Uani 1 1 d DG U . . .
H59 H 1.598 -0.5544 0.7928 0.068 Uiso 1 1 calc R U . . .
C60 C 1.6205(12) -0.5282(9) 0.8647(8) 0.065(6) Uani 1 1 d DG U . . .
H60 H 1.6464 -0.553 0.8669 0.078 Uiso 1 1 calc R U . . .
C61 C 1.6114(13) -0.4911(10) 0.9054(6) 0.064(7) Uani 1 1 d DG U . . .
H61 H 1.631 -0.4905 0.9355 0.077 Uiso 1 1 calc R U . . .
C62 C 1.5735(13) -0.4547(9) 0.9021(5) 0.069(6) Uani 1 1 d DG U . . .
H62 H 1.5672 -0.4293 0.93 0.083 Uiso 1 1 calc R U . . .
C63 C 1.5447(12) -0.4555(8) 0.8581(7) 0.058(6) Uani 1 1 d DG U . . .
H63 H 1.5188 -0.4307 0.8559 0.07 Uiso 1 1 calc R U . . .
C64 C 1.5747(11) -0.4279(6) 0.7592(7) 0.054(5) Uani 1 1 d DG U . . .
C65 C 1.6088(12) -0.3867(7) 0.8021(6) 0.053(6) Uani 1 1 d DG U . . .
H65 H 1.6061 -0.3917 0.8309 0.063 Uiso 1 1 calc R U . . .
C66 C 1.6467(12) -0.3382(6) 0.8029(7) 0.064(6) Uani 1 1 d DG U . . .
H66 H 1.67 -0.31 0.8322 0.077 Uiso 1 1 calc R U . . .
C67 C 1.6506(12) -0.3308(6) 0.7608(9) 0.058(7) Uani 1 1 d DG U . . .
H67 H 1.6766 -0.2976 0.7613 0.07 Uiso 1 1 calc R U . . .
C68 C 1.6166(13) -0.3720(9) 0.7179(8) 0.066(6) Uani 1 1 d DG U . . .
H68 H 1.6193 -0.367 0.6891 0.079 Uiso 1 1 calc R U . . .
C69 C 1.5786(12) -0.4206(7) 0.7171(6) 0.057(6) Uani 1 1 d DG U . . .
H69 H 1.5554 -0.4488 0.6878 0.068 Uiso 1 1 calc R U . . .
C70 C 1.6161(7) -0.5427(7) 0.7106(7) 0.043(6) Uani 1 1 d DG U . . .
C71 C 1.6185(9) -0.5848(7) 0.6711(7) 0.051(6) Uani 1 1 d DG U . . .
H71 H 1.5744 -0.6109 0.6526 0.061 Uiso 1 1 calc R U . . .
C72 C 1.6854(11) -0.5886(8) 0.6587(7) 0.059(7) Uani 1 1 d DG U . . .
H72 H 1.687 -0.6173 0.6317 0.07 Uiso 1 1 calc R U . . .
C73 C 1.7499(8) -0.5503(9) 0.6858(8) 0.065(7) Uani 1 1 d DG U . . .
C74 C 1.7475(8) -0.5083(8) 0.7253(8) 0.056(6) Uani 1 1 d DG U . . .
H74 H 1.7915 -0.4822 0.7438 0.068 Uiso 1 1 calc R U . . .
C75 C 1.6805(9) -0.5045(7) 0.7377(6) 0.044(6) Uani 1 1 d DG U . . .
H75 H 1.6789 -0.4758 0.7647 0.053 Uiso 1 1 calc R U . . .
C76 C 1.8232(14) -0.5505(15) 0.6698(14) 0.082(11) Uani 1 1 d D U . . .
H76A H 1.8543 -0.5143 0.68 0.123 Uiso 1 1 d R U . . .
H76B H 1.8136 -0.5673 0.6353 0.123 Uiso 1 1 d R U . . .
H76C H 1.8483 -0.5705 0.684 0.123 Uiso 1 1 d R U . . .
Co15 Co 1.2739(3) -0.5002(2) 0.8664(2) 0.0639(18) Uani 1 1 d D . . . .
N15 N 1.3536(12) -0.4992(9) 0.9195(7) 0.066(6) Uani 1 1 d D U . . .
C239 C 1.3638(16) -0.4641(13) 0.9651(8) 0.069(7) Uani 1 1 d D U . . .
H239 H 1.3315 -0.4428 0.9744 0.083 Uiso 1 1 calc R U . . .
C240 C 1.4243(17) -0.4619(13) 0.9964(9) 0.073(7) Uani 1 1 d D U . . .
H240 H 1.4385 -0.4344 1.0268 0.087 Uiso 1 1 calc DR U . . .
C241 C 1.4649(19) -0.4986(15) 0.9849(11) 0.078(7) Uani 1 1 d D U . . .
C242 C 1.4507(17) -0.5343(14) 0.9382(11) 0.077(8) Uani 1 1 d D U . . .
H242 H 1.4799 -0.5581 0.9289 0.092 Uiso 1 1 calc R U . . .
C243 C 1.3944(17) -0.5344(13) 0.9063(9) 0.080(8) Uani 1 1 d D U . . .
H243 H 1.3833 -0.5591 0.8747 0.097 Uiso 1 1 calc R U . . .
P5 P 1.2079(5) -0.6083(4) 0.7861(4) 0.053(2) Uani 1 1 d D U . . .
N5 N 1.2163(11) -0.5724(6) 0.8435(6) 0.057(4) Uani 1 1 d D U . . .
C77 C 1.2468(11) -0.6646(7) 0.7792(7) 0.047(5) Uani 1 1 d DG U . . .
C78 C 1.2789(13) -0.6724(8) 0.8184(6) 0.071(6) Uani 1 1 d DG U . . .
H78 H 1.2788 -0.6495 0.8493 0.085 Uiso 1 1 calc R U . . .
C79 C 1.3113(13) -0.7136(9) 0.8124(9) 0.072(6) Uani 1 1 d DG U . . .
H79 H 1.3332 -0.7189 0.8392 0.086 Uiso 1 1 calc R U . . .
C80 C 1.3115(13) -0.7470(8) 0.7672(10) 0.080(7) Uani 1 1 d DG U . . .
H80 H 1.3336 -0.7752 0.7631 0.097 Uiso 1 1 calc R U . . .
C81 C 1.2794(14) -0.7393(8) 0.7281(8) 0.075(6) Uani 1 1 d DG U . . .
H81 H 1.2795 -0.7621 0.6972 0.09 Uiso 1 1 calc R U . . .
C82 C 1.2470(12) -0.6981(8) 0.7341(6) 0.066(6) Uani 1 1 d DG U . . .
H82 H 1.2251 -0.6928 0.7073 0.079 Uiso 1 1 calc R U . . .
C83 C 1.1082(7) -0.6367(8) 0.7598(7) 0.062(6) Uani 1 1 d DG U . . .
C84 C 1.0592(10) -0.6128(8) 0.7830(7) 0.069(7) Uani 1 1 d DG U . . .
H84 H 1.0771 -0.5824 0.8114 0.083 Uiso 1 1 calc R U . . .
C85 C 0.9840(9) -0.6334(10) 0.7646(9) 0.065(7) Uani 1 1 d DG U . . .
H85 H 0.9505 -0.6171 0.7805 0.078 Uiso 1 1 calc R U . . .
C86 C 0.9577(7) -0.6778(10) 0.7231(10) 0.082(8) Uani 1 1 d DG U . . .
H86 H 0.9063 -0.6919 0.7106 0.098 Uiso 1 1 calc R U . . .
C87 C 1.0067(11) -0.7017(8) 0.7000(8) 0.078(7) Uani 1 1 d DG U . . .
H87 H 0.9888 -0.7321 0.6716 0.094 Uiso 1 1 calc R U . . .
C88 C 1.0820(10) -0.6811(8) 0.7183(7) 0.064(6) Uani 1 1 d DG U . . .
H88 H 1.1154 -0.6974 0.7025 0.077 Uiso 1 1 calc R U . . .
C89 C 1.1796(12) -0.5929(7) 0.8752(6) 0.053(6) Uani 1 1 d DG U . . .
C90 C 1.1852(13) -0.5583(7) 0.9210(7) 0.072(6) Uani 1 1 d DG U . . .
H90 H 1.2075 -0.5217 0.9301 0.086 Uiso 1 1 calc R U . . .
C91 C 1.1583(15) -0.5774(10) 0.9536(6) 0.089(7) Uani 1 1 d DG U . . .
H91 H 1.1622 -0.5538 0.9849 0.107 Uiso 1 1 calc R U . . .
C92 C 1.1257(16) -0.6310(10) 0.9403(8) 0.101(7) Uani 1 1 d DG U . . .
C93 C 1.1201(14) -0.6655(7) 0.8945(9) 0.087(6) Uani 1 1 d DG U . . .
H93 H 1.0978 -0.7022 0.8854 0.104 Uiso 1 1 calc R U . . .
C94 C 1.1470(13) -0.6465(7) 0.8619(7) 0.069(6) Uani 1 1 d DG U . . .
H94 H 1.1432 -0.6701 0.8306 0.083 Uiso 1 1 calc R U . . .
C95 C 1.101(3) -0.6557(16) 0.9758(13) 0.141(12) Uani 1 1 d D U . . .
H95A H 1.0473 -0.6702 0.9676 0.211 Uiso 1 1 d R U . . .
H95B H 1.1154 -0.628 1.0075 0.211 Uiso 1 1 d R U . . .
H95C H 1.1243 -0.6837 0.9751 0.211 Uiso 1 1 d R U . . .
P6 P 1.3036(5) -0.3936(4) 0.8527(4) 0.066(3) Uani 1 1 d D U . . .
N6 N 1.2702(11) -0.4284(5) 0.8851(6) 0.080(5) Uani 1 1 d D U . . .
C96 C 1.3979(7) -0.3534(8) 0.8842(8) 0.059(5) Uani 1 1 d DG U . . .
C97 C 1.4371(10) -0.3182(8) 0.8673(7) 0.056(6) Uani 1 1 d DG U . . .
H97 H 1.4132 -0.3111 0.8422 0.067 Uiso 1 1 calc R U . . .
C98 C 1.5112(10) -0.2933(8) 0.8873(9) 0.068(6) Uani 1 1 d DG U . . .
H98 H 1.538 -0.2692 0.8758 0.082 Uiso 1 1 calc R U . . .
C99 C 1.5461(8) -0.3037(9) 0.9241(9) 0.076(7) Uani 1 1 d DG U . . .
H99 H 1.5967 -0.2867 0.9378 0.091 Uiso 1 1 calc R U . . .
C100 C 1.5068(11) -0.3389(10) 0.9409(8) 0.080(6) Uani 1 1 d DG U . . .
H100 H 1.5307 -0.346 0.9661 0.096 Uiso 1 1 calc R U . . .
C101 C 1.4327(11) -0.3637(8) 0.9210(8) 0.079(6) Uani 1 1 d DG U . . .
H101 H 1.4059 -0.3878 0.9325 0.095 Uiso 1 1 calc R U . . .
C102 C 1.2486(10) -0.3454(7) 0.8565(9) 0.066(6) Uani 1 1 d DG U . . .
C103 C 1.1731(10) -0.3636(7) 0.8384(9) 0.065(7) Uani 1 1 d DG U . . .
H103 H 1.1508 -0.4002 0.8214 0.078 Uiso 1 1 calc R U . . .
C104 C 1.1305(9) -0.3282(10) 0.8451(9) 0.072(7) Uani 1 1 d DG U . . .
H104 H 1.0789 -0.3406 0.8328 0.086 Uiso 1 1 calc R U . . .
C105 C 1.1632(13) -0.2746(9) 0.8700(10) 0.071(7) Uani 1 1 d DG U . . .
H105 H 1.134 -0.2504 0.8746 0.085 Uiso 1 1 calc R U . . .
C106 C 1.2386(13) -0.2564(6) 0.8881(9) 0.077(7) Uani 1 1 d DG U . . .
H106 H 1.261 -0.2198 0.905 0.093 Uiso 1 1 calc R U . . .
C107 C 1.2813(9) -0.2918(7) 0.8813(9) 0.070(7) Uani 1 1 d DG U . . .
H107 H 1.3328 -0.2794 0.8937 0.084 Uiso 1 1 calc R U . . .
C108 C 1.2263(11) -0.4046(6) 0.9179(5) 0.097(7) Uani 1 1 d DG U . . .
C109 C 1.1518(11) -0.4290(8) 0.9102(8) 0.122(8) Uani 1 1 d DG U . . .
H109 H 1.1295 -0.4609 0.8838 0.147 Uiso 1 1 calc R U . . .
C110 C 1.1100(11) -0.4066(11) 0.9412(10) 0.143(8) Uani 1 1 d DG U . . .
H110 H 1.0591 -0.4233 0.936 0.171 Uiso 1 1 calc R U . . .
C111 C 1.1427(15) -0.3599(10) 0.9800(8) 0.145(9) Uani 1 1 d DG U . . .
C112 C 1.2172(15) -0.3356(8) 0.9877(7) 0.139(8) Uani 1 1 d DG U . . .
H112 H 1.2396 -0.3037 1.0141 0.167 Uiso 1 1 calc R U . . .
C113 C 1.2591(11) -0.3579(7) 0.9567(7) 0.119(8) Uani 1 1 d DG U . . .
H113 H 1.31 -0.3413 0.9619 0.143 Uiso 1 1 calc R U . . .
C114 C 1.101(2) -0.3325(14) 1.0160(11) 0.165(14) Uani 1 1 d D U . . .
H11A H 1.0483 -0.3423 1.0011 0.248 Uiso 1 1 d R U . . .
H11B H 1.1206 -0.2941 1.0272 0.248 Uiso 1 1 d R U . . .
H11C H 1.1058 -0.3436 1.0429 0.248 Uiso 1 1 d R U . . .
Co16 Co 0.6108(3) 0.0914(2) 0.8050(2) 0.068(2) Uani 1 1 d D . . . .
N16 N 0.5611(13) 0.1465(8) 0.7919(8) 0.116(8) Uani 1 1 d DG U . . .
C244 C 0.5238(13) 0.1330(9) 0.7458(7) 0.120(8) Uani 1 1 d DG U . . .
H244 H 0.5131 0.0977 0.7238 0.144 Uiso 1 1 calc DR U . . .
C245 C 0.5023(16) 0.1710(13) 0.7321(9) 0.122(8) Uani 1 1 d DG U . . .
H245 H 0.4769 0.1617 0.7006 0.146 Uiso 1 1 calc R U . . .
C246 C 0.5181(18) 0.2225(11) 0.7644(13) 0.118(8) Uani 1 1 d DG U . . .
C247 C 0.5554(17) 0.2361(7) 0.8104(12) 0.127(8) Uani 1 1 d DG U . . .
H247 H 0.5662 0.2713 0.8325 0.152 Uiso 1 1 calc R U . . .
C248 C 0.5769(15) 0.1981(8) 0.8242(8) 0.121(8) Uani 1 1 d DG U . . .
H248 H 0.6024 0.2074 0.8556 0.145 Uiso 1 1 calc R U . . .
P7 P 0.5599(9) -0.0128(6) 0.7192(5) 0.135(3) Uani 1 1 d D U . . .
N7 N 0.5379(10) 0.0261(7) 0.7678(5) 0.135(3) Uani 1 1 d D U . . .
C115 C 0.5120(14) -0.0048(10) 0.6673(8) 0.126(5) Uani 1 1 d DG U . . .
C116 C 0.4379(14) -0.0301(10) 0.6476(9) 0.135(7) Uani 1 1 d DG U . . .
H116 H 0.4136 -0.0581 0.6558 0.162 Uiso 1 1 calc R U . . .
C117 C 0.3995(13) -0.0145(13) 0.6160(10) 0.138(7) Uani 1 1 d DG U . . .
H117 H 0.3488 -0.0318 0.6025 0.166 Uiso 1 1 calc R U . . .
C118 C 0.4350(18) 0.0265(13) 0.6041(10) 0.123(7) Uani 1 1 d DG U . . .
H118 H 0.4087 0.0372 0.5824 0.148 Uiso 1 1 calc R U . . .
C119 C 0.5091(19) 0.0518(11) 0.6238(10) 0.125(7) Uani 1 1 d DG U . . .
H119 H 0.5334 0.0798 0.6156 0.15 Uiso 1 1 calc R U . . .
C120 C 0.5476(13) 0.0362(11) 0.6554(9) 0.125(7) Uani 1 1 d DG U . . .
H120 H 0.5982 0.0535 0.6688 0.15 Uiso 1 1 calc R U . . .
C121 C 0.5179(15) -0.0811(7) 0.7119(9) 0.135(6) Uani 1 1 d DG U . . .
C122 C 0.5090(12) -0.0907(11) 0.7525(9) 0.165(7) Uani 1 1 d DG U . . .
H122 H 0.5232 -0.0624 0.7824 0.198 Uiso 1 1 calc DR U . . .
C123 C 0.4792(17) -0.1419(13) 0.7494(13) 0.155(7) Uani 1 1 d DG U . . .
H123 H 0.4731 -0.1485 0.7771 0.186 Uiso 1 1 calc R U . . .
C124 C 0.4584(18) -0.1834(9) 0.7057(16) 0.159(8) Uani 1 1 d DG U . . .
H124 H 0.4381 -0.2183 0.7035 0.191 Uiso 1 1 calc R U . . .
C125 C 0.4673(16) -0.1737(8) 0.6650(12) 0.148(7) Uani 1 1 d DG U . . .
H125 H 0.4531 -0.2021 0.6352 0.177 Uiso 1 1 calc R U . . .
C126 C 0.4971(17) -0.1226(9) 0.6682(9) 0.138(7) Uani 1 1 d DG U . . .
H126 H 0.5032 -0.116 0.6404 0.166 Uiso 1 1 calc R U . . .
C127 C 0.4631(8) 0.0255(9) 0.7743(4) 0.135(3) Uani 1 1 d DG U . . .
C128 C 0.4455(12) 0.0732(8) 0.7841(7) 0.135(3) Uani 1 1 d DG U . . .
H128 H 0.4814 0.1037 0.7862 0.161 Uiso 1 1 calc DR U . . .
C129 C 0.3756(13) 0.0764(9) 0.7908(8) 0.135(3) Uani 1 1 d DG U . . .
H129 H 0.3636 0.109 0.7975 0.161 Uiso 1 1 calc R U . . .
C130 C 0.3231(9) 0.0318(11) 0.7876(7) 0.135(3) Uani 1 1 d DG U . . .
C131 C 0.3406(9) -0.0159(9) 0.7778(9) 0.135(3) Uani 1 1 d DG U . . .
H131 H 0.3048 -0.0464 0.7757 0.161 Uiso 1 1 calc R U . . .
C132 C 0.4106(10) -0.0191(8) 0.7712(8) 0.135(3) Uani 1 1 d DG U . . .
H132 H 0.4226 -0.0517 0.7645 0.161 Uiso 1 1 calc DR U . . .
C133 C 0.2454(8) 0.0335(15) 0.7948(10) 0.135(3) Uani 1 1 d D U . . .
H13A H 0.2121 0.0218 0.764 0.202 Uiso 1 1 d DR U . . .
H13B H 0.2465 0.0699 0.8136 0.202 Uiso 1 1 d DR U . . .
H13C H 0.228 0.0105 0.8112 0.202 Uiso 1 1 d DR U . . .
P8 P 0.7638(6) 0.1293(4) 0.8726(4) 0.080(3) Uani 1 1 d D U . . .
N8 N 0.6740(8) 0.1271(9) 0.8666(6) 0.080(5) Uani 1 1 d D U . . .
C134 C 0.7943(13) 0.1282(10) 0.9315(7) 0.091(6) Uani 1 1 d DG U . . .
C135 C 0.8393(14) 0.1723(9) 0.9691(8) 0.109(7) Uani 1 1 d DG U . . .
H135 H 0.8576 0.2042 0.9647 0.131 Uiso 1 1 calc R U . . .
C136 C 0.8575(16) 0.1695(12) 1.0131(7) 0.111(7) Uani 1 1 d DG U . . .
H136 H 0.8882 0.1996 1.0388 0.133 Uiso 1 1 calc R U . . .
C137 C 0.8307(17) 0.1228(14) 1.0195(7) 0.116(8) Uani 1 1 d DG U . . .
H137 H 0.8432 0.121 1.0496 0.139 Uiso 1 1 calc R U . . .
C138 C 0.7858(17) 0.0788(11) 0.9819(10) 0.116(7) Uani 1 1 d DG U . . .
H138 H 0.7675 0.0468 0.9863 0.139 Uiso 1 1 calc R U . . .
C139 C 0.7676(14) 0.0815(9) 0.9379(8) 0.120(7) Uani 1 1 d DG U . . .
H139 H 0.7368 0.0514 0.9122 0.144 Uiso 1 1 calc R U . . .
C140 C 0.8135(11) 0.1947(8) 0.8751(10) 0.093(5) Uani 1 1 d DG U . . .
C141 C 0.8899(11) 0.2102(9) 0.8869(10) 0.099(6) Uani 1 1 d DG U . . .
H141 H 0.9157 0.1909 0.8997 0.118 Uiso 1 1 calc R U . . .
C142 C 0.9286(11) 0.2540(10) 0.8799(11) 0.108(7) Uani 1 1 d DG U . . .
H142 H 0.9808 0.2646 0.8879 0.129 Uiso 1 1 calc R U . . .
C143 C 0.8909(17) 0.2823(9) 0.8611(11) 0.109(7) Uani 1 1 d DG U . . .
H143 H 0.9174 0.3123 0.8563 0.13 Uiso 1 1 calc R U . . .
C144 C 0.8145(17) 0.2668(9) 0.8493(10) 0.104(7) Uani 1 1 d DG U . . .
H144 H 0.7887 0.2862 0.8365 0.125 Uiso 1 1 calc R U . . .
C145 C 0.7758(11) 0.2230(9) 0.8563(10) 0.095(7) Uani 1 1 d DG U . . .
H145 H 0.7236 0.2124 0.8483 0.114 Uiso 1 1 calc R U . . .
C146 C 0.6375(12) 0.1440(10) 0.9060(7) 0.090(7) Uani 1 1 d DG U . . .
C147 C 0.6693(11) 0.1927(10) 0.9426(8) 0.099(8) Uani 1 1 d DG U . . .
H147 H 0.7165 0.2131 0.9434 0.119 Uiso 1 1 calc R U . . .
C148 C 0.6321(15) 0.2114(9) 0.9781(8) 0.099(7) Uani 1 1 d DG U . . .
H148 H 0.6538 0.2447 1.0031 0.119 Uiso 1 1 calc R U . . .
C149 C 0.5630(16) 0.1816(12) 0.9769(9) 0.131(8) Uani 1 1 d DG U . . .
C150 C 0.5312(13) 0.1329(11) 0.9403(10) 0.128(8) Uani 1 1 d DG U . . .
H150 H 0.484 0.1125 0.9395 0.154 Uiso 1 1 calc R U . . .
C151 C 0.5684(13) 0.1142(9) 0.9048(8) 0.119(8) Uani 1 1 d DG U . . .
H151 H 0.5467 0.0809 0.8798 0.143 Uiso 1 1 calc R U . . .
C152 C 0.521(3) 0.2009(18) 1.0160(15) 0.158(13) Uani 1 1 d D U . . .
H15A H 0.5047 0.1726 1.0272 0.237 Uiso 1 1 d R U . . .
H15B H 0.4785 0.2108 1.0041 0.237 Uiso 1 1 d R U . . .
H15C H 0.5546 0.2316 1.042 0.237 Uiso 1 1 d R U . . .
Co17 Co 0.9426(4) -0.0705(2) 0.8108(2) 0.085(2) Uani 1 1 d D . . . .
N17 N 0.9937(10) -0.1292(7) 0.7816(7) 0.078(7) Uani 1 1 d D U . . .
C249 C 1.0511(11) -0.1371(8) 0.8081(8) 0.079(7) Uani 1 1 d D U . . .
H249 H 1.068 -0.1161 0.8408 0.095 Uiso 1 1 calc R U . . .
C250 C 1.0838(12) -0.1763(8) 0.7858(9) 0.067(6) Uani 1 1 d D U . . .
H250 H 1.1232 -0.1816 0.8041 0.08 Uiso 1 1 calc R U . . .
C251 C 1.0612(13) -0.2077(9) 0.7384(9) 0.067(6) Uani 1 1 d D U . . .
C252 C 1.0032(14) -0.1997(9) 0.7116(9) 0.064(6) Uani 1 1 d D U . . .
H252 H 0.9858 -0.2204 0.6789 0.077 Uiso 1 1 calc R U . . .
C253 C 0.9724(13) -0.1609(8) 0.7346(8) 0.068(7) Uani 1 1 d D U . . .
H253 H 0.9331 -0.1555 0.7164 0.082 Uiso 1 1 calc R U . . .
P9 P 0.7754(6) -0.1075(4) 0.8085(4) 0.075(3) Uani 1 1 d D U . . .
N9 N 0.8625(8) -0.1014(9) 0.8325(7) 0.084(5) Uani 1 1 d D U . . .
C153 C 0.7191(13) -0.1172(9) 0.8510(8) 0.093(5) Uani 1 1 d DG U . . .
C154 C 0.6801(15) -0.0826(9) 0.8729(10) 0.121(6) Uani 1 1 d DG U . . .
H154 H 0.6825 -0.0513 0.8669 0.145 Uiso 1 1 calc R U . . .
C155 C 0.6375(15) -0.0940(13) 0.9035(10) 0.118(6) Uani 1 1 d DG U . . .
H155 H 0.6108 -0.0704 0.9185 0.142 Uiso 1 1 calc R U . . .
C156 C 0.6340(16) -0.1399(14) 0.9122(10) 0.129(7) Uani 1 1 d DG U . . .
H156 H 0.6049 -0.1476 0.9331 0.155 Uiso 1 1 calc R U . . .
C157 C 0.6731(17) -0.1744(11) 0.8903(11) 0.106(6) Uani 1 1 d DG U . . .
H157 H 0.6707 -0.2057 0.8962 0.127 Uiso 1 1 calc R U . . .
C158 C 0.7157(15) -0.1630(9) 0.8597(10) 0.111(6) Uani 1 1 d DG U . . .
H158 H 0.7424 -0.1866 0.8447 0.133 Uiso 1 1 calc R U . . .
C159 C 0.7411(11) -0.1737(7) 0.7603(7) 0.076(6) Uani 1 1 d DG U . . .
C160 C 0.6663(11) -0.1921(8) 0.7401(8) 0.065(6) Uani 1 1 d DG U . . .
H160 H 0.6337 -0.1726 0.7531 0.078 Uiso 1 1 calc R U . . .
C161 C 0.6392(11) -0.2392(9) 0.7010(8) 0.082(7) Uani 1 1 d DG U . . .
H161 H 0.5881 -0.2518 0.6873 0.099 Uiso 1 1 calc R U . . .
C162 C 0.6870(16) -0.2678(7) 0.6821(7) 0.082(8) Uani 1 1 d DG U . . .
H162 H 0.6685 -0.2999 0.6554 0.098 Uiso 1 1 calc R U . . .
C163 C 0.7617(15) -0.2493(8) 0.7023(9) 0.092(8) Uani 1 1 d DG U . . .
H163 H 0.7944 -0.2689 0.6893 0.111 Uiso 1 1 calc R U . . .
C164 C 0.7888(10) -0.2023(9) 0.7414(8) 0.086(7) Uani 1 1 d DG U . . .
H164 H 0.8399 -0.1897 0.7551 0.103 Uiso 1 1 calc R U . . .
C165 C 0.8897(12) -0.1018(10) 0.8789(6) 0.084(6) Uani 1 1 d DG U . . .
C166 C 0.8907(14) -0.0590(9) 0.9188(8) 0.095(7) Uani 1 1 d DG U . . .
H166 H 0.8669 -0.0334 0.9159 0.114 Uiso 1 1 calc R U . . .
C167 C 0.9264(15) -0.0538(9) 0.9630(7) 0.099(6) Uani 1 1 d DG U . . .
H167 H 0.9271 -0.0245 0.9903 0.119 Uiso 1 1 calc R U . . .
C168 C 0.9612(15) -0.0913(11) 0.9673(7) 0.100(7) Uani 1 1 d DG U . . .
C169 C 0.9603(14) -0.1340(10) 0.9274(9) 0.100(7) Uani 1 1 d DG U . . .
H169 H 0.9841 -0.1597 0.9303 0.12 Uiso 1 1 calc R U . . .
C170 C 0.9245(14) -0.1393(9) 0.8832(7) 0.087(6) Uani 1 1 d DG U . . .
H170 H 0.9239 -0.1685 0.8559 0.105 Uiso 1 1 calc R U . . .
C171 C 0.989(3) -0.0919(18) 1.0160(10) 0.138(12) Uani 1 1 d D U . . .
H17A H 1.0397 -0.0947 1.0196 0.207 Uiso 1 1 d R U . . .
H17B H 0.9567 -0.1223 1.0189 0.207 Uiso 1 1 d R U . . .
H17C H 0.9868 -0.0594 1.0406 0.207 Uiso 1 1 d R U . . .
P10 P 1.0112(5) 0.0355(4) 0.8014(4) 0.081(3) Uani 1 1 d D U . . .
N10 N 1.0187(10) -0.0052(7) 0.8310(8) 0.102(5) Uani 1 1 d D U . . .
C172 C 1.0620(14) 0.0181(9) 0.7540(7) 0.100(5) Uani 1 1 d DG U . . .
C173 C 1.0945(15) -0.0231(9) 0.7468(9) 0.094(6) Uani 1 1 d DG U . . .
H173 H 1.0909 -0.0426 0.7667 0.113 Uiso 1 1 calc R U . . .
C174 C 1.1323(15) -0.0358(11) 0.7106(10) 0.105(6) Uani 1 1 d DG U . . .
H174 H 1.1546 -0.064 0.7057 0.126 Uiso 1 1 calc R U . . .
C175 C 1.1376(16) -0.0073(13) 0.6814(9) 0.120(7) Uani 1 1 d DG U . . .
H175 H 1.1635 -0.0159 0.6567 0.144 Uiso 1 1 calc R U . . .
C176 C 1.1051(17) 0.0339(13) 0.6886(9) 0.127(6) Uani 1 1 d DG U . . .
H176 H 1.1087 0.0534 0.6687 0.153 Uiso 1 1 calc R U . . .
C177 C 1.0672(16) 0.0466(10) 0.7248(9) 0.114(6) Uani 1 1 d DG U . . .
H177 H 1.045 0.0748 0.7297 0.137 Uiso 1 1 calc R U . . .
C178 C 1.0592(13) 0.1028(6) 0.8440(7) 0.090(6) Uani 1 1 d DG U . . .
C179 C 1.1173(14) 0.1346(9) 0.8347(8) 0.110(8) Uani 1 1 d DG U . . .
H179 H 1.1347 0.1211 0.8067 0.132 Uiso 1 1 calc R U . . .
C180 C 1.1498(13) 0.1860(8) 0.8665(10) 0.105(8) Uani 1 1 d DG U . . .
H180 H 1.1895 0.2077 0.8601 0.126 Uiso 1 1 calc R U . . .
C181 C 1.1244(16) 0.2057(6) 0.9075(9) 0.100(8) Uani 1 1 d DG U . . .
H181 H 1.1466 0.2409 0.9292 0.12 Uiso 1 1 calc R U . . .
C182 C 1.0663(15) 0.1739(9) 0.9169(7) 0.082(7) Uani 1 1 d DG U . . .
H182 H 1.0489 0.1873 0.9449 0.099 Uiso 1 1 calc R U . . .
C183 C 1.0338(13) 0.1224(8) 0.8851(8) 0.084(7) Uani 1 1 d DG U . . .
H183 H 0.9941 0.1007 0.8915 0.101 Uiso 1 1 calc R U . . .
C184 C 1.0871(4) 0.0059(5) 0.8650(4) 0.090(6) Uani 1 1 d DG U . . .
C185 C 1.0837(5) -0.0145(5) 0.9002(3) 0.108(6) Uani 1 1 d DG U . . .
H185 H 1.038 -0.0349 0.9018 0.13 Uiso 1 1 calc R U . . .
C186 C 1.1470(6) -0.0050(6) 0.9331(4) 0.114(7) Uani 1 1 d DG U . . .
H186 H 1.1446 -0.0189 0.9572 0.137 Uiso 1 1 calc R U . . .
C187 C 1.2137(5) 0.0248(6) 0.9308(5) 0.127(7) Uani 1 1 d DG U . . .
C188 C 1.2172(4) 0.0452(6) 0.8956(7) 0.114(6) Uani 1 1 d DG U . . .
H188 H 1.2628 0.0656 0.894 0.137 Uiso 1 1 calc R U . . .
C189 C 1.1539(4) 0.0357(7) 0.8627(7) 0.114(7) Uani 1 1 d DG U . . .
H189 H 1.1562 0.0496 0.8386 0.137 Uiso 1 1 calc R U . . .
C190 C 1.2871(15) 0.039(2) 0.9662(15) 0.163(12) Uani 1 1 d D U . . .
H19D H 1.3288 0.051 0.9532 0.245 Uiso 1 1 d R U . . .
H19E H 1.2918 0.0079 0.9728 0.245 Uiso 1 1 d R U . . .
H19F H 1.2868 0.0673 0.9956 0.245 Uiso 1 1 d R U . . .
Co18 Co 0.7741(3) 0.0092(2) 0.5993(2) 0.0528(17) Uani 1 1 d D . . . .
N18 N 0.6786(10) 0.0021(8) 0.5555(7) 0.072(6) Uani 1 1 d D U . . .
C254 C 0.6712(13) 0.0415(9) 0.5391(7) 0.075(7) Uani 1 1 d D U . . .
H254 H 0.713 0.0687 0.5419 0.09 Uiso 1 1 calc R U . . .
C255 C 0.6005(14) 0.0406(11) 0.5183(8) 0.088(8) Uani 1 1 d D U . . .
H255 H 0.5959 0.0677 0.5071 0.106 Uiso 1 1 calc R U . . .
C256 C 0.5377(13) 0.0022(12) 0.5133(9) 0.081(7) Uani 1 1 d D U . . .
C257 C 0.5460(13) -0.0370(11) 0.5298(10) 0.080(7) Uani 1 1 d D U . . .
H257 H 0.5045 -0.0643 0.5272 0.096 Uiso 1 1 calc R U . . .
C258 C 0.6151(12) -0.0357(9) 0.5501(8) 0.076(7) Uani 1 1 d D U . . .
H258 H 0.6195 -0.0629 0.5612 0.091 Uiso 1 1 calc R U . . .
P11 P 0.7899(5) -0.0932(3) 0.6149(4) 0.049(2) Uani 1 1 d D U . . .
N11 N 0.7964(11) -0.0571(6) 0.5811(7) 0.050(4) Uani 1 1 d D U . . .
C191 C 0.7042(8) -0.1480(7) 0.5887(8) 0.051(5) Uani 1 1 d DG U . . .
C192 C 0.6815(11) -0.1812(8) 0.6120(7) 0.071(6) Uani 1 1 d DG U . . .
H192 H 0.7124 -0.1783 0.64 0.085 Uiso 1 1 calc R U . . .
C193 C 0.6136(12) -0.2187(8) 0.5944(9) 0.083(7) Uani 1 1 d DG U . . .
H193 H 0.5981 -0.2413 0.6104 0.099 Uiso 1 1 calc R U . . .
C194 C 0.5684(9) -0.2229(9) 0.5535(10) 0.087(8) Uani 1 1 d DG U . . .
H194 H 0.5219 -0.2485 0.5415 0.104 Uiso 1 1 calc R U . . .
C195 C 0.5910(11) -0.1897(10) 0.5302(8) 0.083(7) Uani 1 1 d DG U . . .
H195 H 0.5601 -0.1926 0.5022 0.1 Uiso 1 1 calc R U . . .
C196 C 0.6589(11) -0.1522(8) 0.5477(7) 0.060(6) Uani 1 1 d DG U . . .
H196 H 0.6744 -0.1296 0.5318 0.072 Uiso 1 1 calc R U . . .
C197 C 0.8611(9) -0.1304(7) 0.6069(7) 0.043(5) Uani 1 1 d DG U . . .
C198 C 0.8412(9) -0.1800(7) 0.5709(7) 0.059(7) Uani 1 1 d DG U . . .
H198 H 0.7928 -0.194 0.5519 0.071 Uiso 1 1 calc R U . . .
C199 C 0.8921(12) -0.2092(7) 0.5627(7) 0.053(7) Uani 1 1 d DG U . . .
H199 H 0.8785 -0.2432 0.538 0.064 Uiso 1 1 calc R U . . .
C200 C 0.9629(11) -0.1888(8) 0.5904(9) 0.054(7) Uani 1 1 d DG U . . .
H200 H 0.9977 -0.2088 0.5848 0.065 Uiso 1 1 calc R U . . .
C201 C 0.9828(8) -0.1392(9) 0.6264(8) 0.053(7) Uani 1 1 d DG U . . .
H201 H 1.0312 -0.1253 0.6454 0.064 Uiso 1 1 calc R U . . .
C202 C 0.9319(10) -0.1100(7) 0.6347(7) 0.056(7) Uani 1 1 d DG U . . .
H202 H 0.9455 -0.0761 0.6593 0.067 Uiso 1 1 calc R U . . .
C203 C 0.8292(11) -0.0692(8) 0.5394(6) 0.060(6) Uani 1 1 d DG U . . .
C204 C 0.9046(11) -0.0629(9) 0.5467(6) 0.064(6) Uani 1 1 d DG U . . .
H204 H 0.9313 -0.0585 0.5766 0.077 Uiso 1 1 calc R U . . .
C205 C 0.9410(9) -0.0632(10) 0.5102(8) 0.076(6) Uani 1 1 d DG U . . .
H205 H 0.9926 -0.0589 0.5152 0.091 Uiso 1 1 calc R U . . .
C206 C 0.9020(12) -0.0698(10) 0.4665(7) 0.082(7) Uani 1 1 d DG U . . .
C207 C 0.8266(12) -0.0761(10) 0.4591(6) 0.073(6) Uani 1 1 d DG U . . .
H207 H 0.7999 -0.0806 0.4292 0.088 Uiso 1 1 calc R U . . .
C208 C 0.7901(9) -0.0758(9) 0.4956(7) 0.067(6) Uani 1 1 d DG U . . .
H208 H 0.7386 -0.0801 0.4906 0.08 Uiso 1 1 calc R U . . .
C209 C 0.9380(18) -0.0786(16) 0.4233(10) 0.080(9) Uani 1 1 d D U . . .
H20A H 0.9897 -0.0768 0.4332 0.12 Uiso 1 1 d R U . . .
H20B H 0.9349 -0.051 0.4111 0.12 Uiso 1 1 d R U . . .
H20C H 0.9129 -0.1132 0.3986 0.12 Uiso 1 1 d R U . . .
P12 P 0.8407(5) 0.1162(4) 0.6822(4) 0.054(2) Uani 1 1 d D U . . .
N12 N 0.8301(11) 0.0826(6) 0.6241(5) 0.050(4) Uani 1 1 d D U . . .
C210 C 0.7882(11) 0.1656(7) 0.6871(9) 0.074(7) Uani 1 1 d DG U . . .
C211 C 0.8135(11) 0.2189(7) 0.7155(8) 0.092(7) Uani 1 1 d DG U . . .
H211 H 0.8638 0.2339 0.7311 0.11 Uiso 1 1 calc DR U . . .
C212 C 0.7653(15) 0.2504(7) 0.7211(10) 0.099(7) Uani 1 1 d DG U . . .
H212 H 0.7827 0.2869 0.7405 0.119 Uiso 1 1 calc R U . . .
C213 C 0.6918(14) 0.2286(10) 0.6982(12) 0.118(8) Uani 1 1 d DG U . . .
H213 H 0.6588 0.2501 0.7021 0.142 Uiso 1 1 calc R U . . .
C214 C 0.6664(10) 0.1752(11) 0.6698(11) 0.112(8) Uani 1 1 d DG U . . .
H214 H 0.6162 0.1603 0.6542 0.134 Uiso 1 1 calc R U . . .
C215 C 0.7146(12) 0.1438(8) 0.6643(9) 0.096(7) Uani 1 1 d DG U . . .
H215 H 0.6973 0.1073 0.6448 0.116 Uiso 1 1 calc R U . . .
C216 C 0.9378(7) 0.1542(8) 0.7073(7) 0.050(6) Uani 1 1 d DG U . . .
C217 C 0.9912(10) 0.1411(8) 0.6821(6) 0.065(7) Uani 1 1 d DG U . . .
H217 H 0.9772 0.114 0.6514 0.078 Uiso 1 1 calc R U . . .
C218 C 1.0650(9) 0.1675(10) 0.7017(8) 0.067(7) Uani 1 1 d DG U . . .
H218 H 1.1014 0.1586 0.6844 0.08 Uiso 1 1 calc R U . . .
C219 C 1.0854(7) 0.2071(9) 0.7465(9) 0.066(7) Uani 1 1 d DG U . . .
H219 H 1.1358 0.2252 0.7599 0.08 Uiso 1 1 calc R U . . .
C220 C 1.0321(11) 0.2202(8) 0.7718(7) 0.068(7) Uani 1 1 d DG U . . .
H220 H 1.046 0.2472 0.8024 0.082 Uiso 1 1 calc R U . . .
C221 C 0.9583(9) 0.1937(8) 0.7522(6) 0.060(7) Uani 1 1 d DG U . . .
H221 H 0.9218 0.2027 0.7694 0.072 Uiso 1 1 calc DR U . . .
C222 C 0.8601(13) 0.1041(7) 0.5910(6) 0.057(6) Uani 1 1 d DG U . . .
C223 C 0.8516(12) 0.0681(6) 0.5454(7) 0.057(6) Uani 1 1 d DG U . . .
H223 H 0.8319 0.0315 0.5381 0.069 Uiso 1 1 calc R U . . .
C224 C 0.8718(13) 0.0857(8) 0.5105(6) 0.056(6) Uani 1 1 d DG U . . .
H224 H 0.866 0.0611 0.4793 0.067 Uiso 1 1 calc R U . . .
C225 C 0.9005(13) 0.1393(9) 0.5212(7) 0.061(6) Uani 1 1 d DG U . . .
C226 C 0.9090(13) 0.1753(6) 0.5669(8) 0.068(6) Uani 1 1 d DG U . . .
H226 H 0.9286 0.2119 0.5742 0.081 Uiso 1 1 calc R U . . .
C227 C 0.8888(13) 0.1577(7) 0.6018(6) 0.067(6) Uani 1 1 d DG U . . .
H227 H 0.8946 0.1823 0.633 0.08 Uiso 1 1 calc R U . . .
C228 C 0.923(2) 0.1604(13) 0.4835(10) 0.071(9) Uani 1 1 d D U . . .
H22A H 0.9047 0.1913 0.4866 0.107 Uiso 1 1 d R U . . .
H22B H 0.9006 0.1327 0.4523 0.107 Uiso 1 1 d R U . . .
H22C H 0.9766 0.1703 0.4873 0.107 Uiso 1 1 d R U . . .
Co1 Co 1.1875(3) -0.50752(18) 0.69647(19) 0.0373(14) Uani 1 1 d . . . . .
Co2 Co 1.3255(3) -0.44862(18) 0.68978(18) 0.0371(14) Uani 1 1 d . . . . .
Co3 Co 1.2945(2) -0.56383(18) 0.65940(19) 0.0339(14) Uani 1 1 d . . . . .
Co4 Co 1.4038(3) -0.49937(18) 0.74218(19) 0.0375(14) Uani 1 1 d . . . . .
Co5 Co 1.2599(3) -0.55663(18) 0.75270(19) 0.0389(15) Uani 1 1 d . . . . .
Co6 Co 1.3003(3) -0.44282(19) 0.7829(2) 0.0427(15) Uani 1 1 d . . . . .
Se1 Se 1.2373(2) -0.41491(14) 0.72806(15) 0.0386(11) Uani 1 1 d . . . . .
Se2 Se 1.23399(19) -0.51449(13) 0.62811(14) 0.0346(10) Uani 1 1 d . . . . .
Se3 Se 1.40244(19) -0.50279(13) 0.66576(14) 0.0357(11) Uani 1 1 d . . . . .
Se4 Se 1.35028(18) -0.59152(14) 0.71590(14) 0.0352(11) Uani 1 1 d . . . . .
Se5 Se 1.3605(2) -0.49340(15) 0.81192(15) 0.0409(11) Uani 1 1 d . . . . .
Se6 Se 1.18521(19) -0.50042(14) 0.77403(15) 0.0389(11) Uani 1 1 d . . . . .
Se7 Se 1.40903(19) -0.41014(13) 0.76325(14) 0.0354(11) Uani 1 1 d . . . . .
Se8 Se 1.18199(18) -0.59625(14) 0.67759(14) 0.0329(10) Uani 1 1 d . . . . .
Co7 Co 0.6739(3) -0.00179(18) 0.73088(19) 0.0398(15) Uani 1 1 d . . . . .
Co8 Co 0.7823(3) 0.0675(2) 0.8128(2) 0.0497(17) Uani 1 1 d . . . . .
Co9 Co 0.7694(3) -0.04576(19) 0.7813(2) 0.0434(15) Uani 1 1 d . . . . .
Co10 Co 0.8962(3) 0.02281(18) 0.77310(18) 0.0376(14) Uani 1 1 d . . . . .
Co11 Co 0.7880(3) -0.04708(18) 0.68705(19) 0.0384(15) Uani 1 1 d . . . . .
Co12 Co 0.8058(2) 0.06505(18) 0.71910(18) 0.0351(14) Uani 1 1 d . . . . .
Se9 Se 0.7112(2) 0.09106(15) 0.75901(15) 0.0486(12) Uani 1 1 d . . . . .
Se10 Se 0.7106(2) -0.00367(14) 0.66073(14) 0.0359(11) Uani 1 1 d . . . . .
Se11 Se 0.89098(19) 0.01884(14) 0.69557(14) 0.0367(11) Uani 1 1 d . . . . .
Se12 Se 0.8604(2) -0.07089(14) 0.74060(15) 0.0404(11) Uani 1 1 d . . . . .
Se13 Se 0.8556(2) 0.02404(14) 0.84214(14) 0.0418(11) Uani 1 1 d . . . . .
Se14 Se 0.6831(2) -0.00143(16) 0.80668(16) 0.0497(12) Uani 1 1 d . . . . .
Se15 Se 0.8867(2) 0.10840(14) 0.79260(14) 0.0410(11) Uani 1 1 d . . . . .
Se16 Se 0.6854(2) -0.08768(15) 0.70925(15) 0.0422(12) Uani 1 1 d . . . . .

loop_
_atom_site_aniso_label
_atom_site_aniso_U_11
_atom_site_aniso_U_22
_atom_site_aniso_U_33
_atom_site_aniso_U_23
_atom_site_aniso_U_13
_atom_site_aniso_U_12
Co13 0.057(4) 0.038(3) 0.064(5) 0.020(3) 0.003(3) 0.031(3)
N13 0.057(12) 0.056(9) 0.060(8) 0.024(6) 0.008(8) 0.023(8)
C229 0.054(12) 0.062(10) 0.061(7) 0.025(6) 0.003(9) 0.024(8)
C230 0.065(12) 0.059(9) 0.066(7) 0.027(6) 0.006(9) 0.027(8)
C231 0.059(11) 0.059(7) 0.066(7) 0.024(5) 0.005(8) 0.026(7)
C232 0.065(13) 0.053(8) 0.060(8) 0.019(6) 0.006(9) 0.023(8)
C233 0.065(13) 0.060(9) 0.060(8) 0.024(7) 0.009(9) 0.029(8)
P1 0.035(6) 0.042(5) 0.076(5) 0.033(3) 0.003(4) 0.015(4)
N1 0.059(7) 0.041(6) 0.067(7) 0.028(6) 0.004(5) 0.027(7)
C1 0.037(11) 0.047(5) 0.063(8) 0.032(4) -0.002(7) 0.016(6)
C2 0.069(12) 0.043(7) 0.063(9) 0.027(6) 0.002(8) 0.004(6)
C3 0.045(12) 0.047(6) 0.055(9) 0.024(7) -0.010(8) 0.011(7)
C4 0.061(13) 0.063(9) 0.068(9) 0.022(7) 0.007(9) 0.018(7)
C5 0.077(13) 0.069(8) 0.070(8) 0.026(5) 0.018(8) 0.020(8)
C6 0.064(12) 0.064(8) 0.064(7) 0.035(5) 0.006(8) 0.022(8)
C7 0.042(10) 0.057(8) 0.064(7) 0.029(4) -0.003(6) 0.024(7)
C8 0.043(11) 0.044(9) 0.062(8) 0.022(6) -0.001(7) 0.021(8)
C9 0.060(12) 0.075(9) 0.065(9) 0.021(7) 0.010(8) 0.024(8)
C10 0.049(12) 0.070(10) 0.066(9) 0.012(7) 0.023(9) 0.021(8)
C11 0.067(12) 0.066(9) 0.075(10) 0.018(6) 0.017(8) 0.026(8)
C12 0.056(11) 0.053(8) 0.052(9) 0.025(6) 0.000(7) 0.025(7)
C13 0.057(6) 0.057(10) 0.057(9) 0.028(7) 0.004(6) 0.023(6)
C14 0.059(6) 0.059(11) 0.063(10) 0.027(8) 0.003(6) 0.019(7)
C15 0.055(7) 0.060(11) 0.064(10) 0.024(7) 0.005(6) 0.023(7)
C16 0.062(7) 0.056(11) 0.056(10) 0.019(7) 0.002(7) 0.026(7)
C17 0.060(7) 0.054(11) 0.056(10) 0.025(8) 0.008(6) 0.033(7)
C18 0.064(8) 0.058(11) 0.057(9) 0.030(7) -0.001(6) 0.019(7)
C19 0.064(10) 0.087(19) 0.078(15) 0.040(11) -0.004(10) 0.025(13)
P2 0.051(5) 0.035(5) 0.071(6) 0.030(4) 0.003(4) 0.011(4)
N2 0.064(5) 0.054(6) 0.059(6) 0.026(5) 0.003(4) 0.028(5)
C20 0.056(7) 0.059(7) 0.062(8) 0.031(5) 0.000(6) 0.016(6)
C21 0.066(11) 0.063(8) 0.070(10) 0.026(7) 0.017(7) 0.013(7)
C22 0.072(11) 0.071(8) 0.068(11) 0.021(7) 0.019(8) 0.015(7)
C23 0.063(12) 0.068(10) 0.062(11) 0.024(7) 0.007(8) 0.021(7)
C24 0.076(12) 0.066(8) 0.065(10) 0.029(6) 0.008(8) 0.020(7)
C25 0.079(11) 0.059(8) 0.077(10) 0.028(6) 0.016(7) 0.017(8)
C26 0.055(7) 0.040(9) 0.075(7) 0.023(6) 0.004(5) 0.015(7)
C27 0.071(8) 0.062(10) 0.075(10) 0.022(6) 0.025(8) 0.018(8)
C28 0.079(8) 0.084(11) 0.075(10) 0.014(6) 0.024(8) 0.022(9)
C29 0.084(9) 0.075(12) 0.077(11) 0.024(7) 0.014(7) 0.019(9)
C30 0.069(7) 0.065(11) 0.067(10) 0.022(7) 0.001(7) 0.011(8)
C31 0.057(6) 0.055(10) 0.055(10) 0.034(6) 0.001(7) 0.007(7)
C32 0.063(12) 0.057(5) 0.062(7) 0.030(4) 0.006(6) 0.027(8)
C33 0.068(12) 0.071(7) 0.063(7) 0.037(5) 0.004(8) 0.020(9)
C34 0.071(12) 0.066(6) 0.059(8) 0.035(5) 0.006(8) 0.010(9)
C35 0.064(13) 0.059(7) 0.071(8) 0.028(6) 0.005(8) 0.025(8)
C36 0.064(12) 0.056(6) 0.066(8) 0.029(5) 0.011(8) 0.020(9)
C37 0.079(13) 0.060(6) 0.075(8) 0.036(5) 0.005(9) 0.020(8)
C38 0.09(2) 0.077(9) 0.070(12) 0.052(9) 0.006(13) -0.016(15)
Co14 0.039(4) 0.048(4) 0.083(5) 0.023(4) 0.012(3) 0.019(3)
N14 0.055(12) 0.069(9) 0.068(8) 0.022(7) 0.005(9) 0.019(8)
C234 0.073(13) 0.074(9) 0.076(8) 0.034(7) 0.017(9) 0.028(9)
C235 0.068(13) 0.073(10) 0.074(9) 0.027(6) 0.005(9) 0.030(9)
C236 0.084(13) 0.069(10) 0.088(8) 0.027(7) 0.019(10) 0.028(9)
C237 0.088(14) 0.071(9) 0.086(8) 0.024(7) 0.019(9) 0.032(9)
C238 0.070(13) 0.073(10) 0.087(9) 0.028(6) 0.023(9) 0.026(9)
P3 0.044(4) 0.052(5) 0.065(5) 0.026(5) 0.004(5) 0.026(4)
N3 0.049(4) 0.051(10) 0.064(8) 0.026(7) 0.010(5) 0.035(4)
C39 0.058(5) 0.059(6) 0.061(11) 0.028(7) 0.000(9) 0.017(5)
C40 0.052(5) 0.050(8) 0.042(13) 0.005(9) 0.014(9) 0.019(5)
C41 0.062(5) 0.059(9) 0.069(14) 0.018(9) 0.012(9) 0.013(5)
C42 0.077(7) 0.073(8) 0.084(14) 0.042(9) 0.011(10) 0.011(7)
C43 0.080(9) 0.063(7) 0.093(14) 0.039(9) 0.008(9) 0.016(6)
C44 0.071(8) 0.052(7) 0.084(14) 0.029(9) 0.008(9) 0.022(5)
C45 0.034(11) 0.054(6) 0.063(4) 0.023(3) -0.001(7) 0.011(9)
C46 0.054(13) 0.058(6) 0.060(6) 0.025(5) 0.000(10) 0.019(10)
C47 0.054(13) 0.065(6) 0.063(6) 0.028(5) 0.017(10) 0.019(10)
C48 0.069(14) 0.068(8) 0.063(7) 0.025(5) 0.012(11) 0.017(10)
C49 0.077(14) 0.063(6) 0.066(5) 0.022(6) 0.016(11) 0.015(10)
C50 0.083(14) 0.058(7) 0.067(5) 0.023(5) 0.017(11) 0.020(10)
C51 0.047(7) 0.058(8) 0.062(11) 0.021(7) 0.009(7) 0.025(6)
C52 0.060(10) 0.070(7) 0.077(11) 0.031(8) 0.016(8) 0.020(7)
C53 0.074(10) 0.072(7) 0.071(12) 0.025(8) 0.024(8) 0.018(7)
C54 0.073(10) 0.082(8) 0.077(13) 0.024(8) 0.022(8) 0.026(6)
C55 0.063(9) 0.069(7) 0.071(13) 0.015(8) 0.021(8) 0.031(7)
C56 0.065(10) 0.060(7) 0.073(12) 0.010(8) 0.023(8) 0.030(7)
C57 0.082(12) 0.086(18) 0.11(2) 0.028(14) 0.040(11) 0.025(10)
P4 0.024(5) 0.054(5) 0.061(5) 0.022(4) 0.000(4) 0.013(4)
N4 0.041(5) 0.054(6) 0.062(5) 0.023(6) 0.011(7) 0.013(7)
C58 0.053(12) 0.051(8) 0.059(4) 0.019(5) 0.000(6) 0.019(7)
C59 0.057(12) 0.050(9) 0.067(6) 0.029(7) 0.005(8) 0.018(8)
C60 0.063(12) 0.066(10) 0.066(7) 0.024(7) -0.002(8) 0.029(9)
C61 0.057(13) 0.069(11) 0.068(7) 0.027(7) 0.009(8) 0.020(8)
C62 0.075(12) 0.072(10) 0.061(4) 0.020(7) 0.010(9) 0.031(8)
C63 0.055(12) 0.063(10) 0.063(5) 0.027(6) 0.017(8) 0.020(8)
C64 0.049(12) 0.055(5) 0.058(5) 0.018(4) 0.022(9) 0.014(6)
C65 0.062(12) 0.046(7) 0.056(6) 0.024(5) 0.016(10) 0.015(7)
C66 0.067(13) 0.059(7) 0.062(6) 0.028(6) 0.018(10) 0.000(8)
C67 0.056(13) 0.058(8) 0.062(8) 0.029(6) 0.016(10) 0.005(8)
C68 0.078(13) 0.059(8) 0.062(6) 0.027(6) 0.011(10) 0.016(8)
C69 0.056(13) 0.056(8) 0.056(6) 0.019(6) 0.011(10) 0.015(8)
C70 0.038(5) 0.043(9) 0.053(10) 0.022(6) 0.002(7) 0.017(6)
C71 0.049(6) 0.054(10) 0.051(10) 0.019(6) 0.005(7) 0.020(7)
C72 0.053(6) 0.061(10) 0.058(11) 0.015(6) 0.011(7) 0.020(7)
C73 0.050(6) 0.071(11) 0.066(11) 0.020(7) 0.011(7) 0.016(8)
C74 0.043(5) 0.056(10) 0.065(10) 0.022(6) 0.009(8) 0.005(8)
C75 0.042(6) 0.047(10) 0.048(10) 0.029(6) 0.005(7) 0.009(7)
C76 0.067(8) 0.09(2) 0.073(19) 0.015(13) 0.034(11) -0.004(12)
Co15 0.056(4) 0.068(4) 0.061(5) 0.025(4) 0.005(3) 0.007(3)
N15 0.073(11) 0.065(11) 0.067(8) 0.036(8) 0.012(8) 0.016(7)
C239 0.070(11) 0.066(12) 0.073(10) 0.030(7) 0.012(7) 0.016(8)
C240 0.072(11) 0.070(11) 0.070(9) 0.024(8) 0.008(7) 0.016(8)
C241 0.077(11) 0.082(11) 0.076(8) 0.033(8) 0.011(8) 0.026(8)
C242 0.076(11) 0.076(12) 0.081(10) 0.029(7) 0.015(8) 0.027(9)
C243 0.077(12) 0.081(12) 0.077(9) 0.022(8) 0.009(7) 0.024(9)
P5 0.059(4) 0.060(6) 0.051(4) 0.026(4) 0.011(4) 0.029(4)
N5 0.048(9) 0.066(7) 0.057(5) 0.019(5) 0.020(5) 0.017(7)
C77 0.049(9) 0.036(8) 0.059(6) 0.025(5) 0.010(7) 0.007(7)
C78 0.078(13) 0.067(9) 0.079(7) 0.041(7) 0.002(8) 0.028(8)
C79 0.077(13) 0.070(10) 0.084(6) 0.043(7) 0.009(8) 0.030(8)
C80 0.072(13) 0.078(11) 0.092(9) 0.033(6) 0.013(8) 0.025(9)
C81 0.084(13) 0.062(10) 0.076(6) 0.018(6) 0.018(9) 0.031(8)
C82 0.063(12) 0.058(9) 0.071(6) 0.014(6) 0.017(9) 0.022(8)
C83 0.061(5) 0.068(10) 0.063(9) 0.027(6) 0.007(5) 0.025(6)
C84 0.056(5) 0.076(12) 0.080(11) 0.032(7) 0.014(7) 0.023(8)
C85 0.061(5) 0.062(11) 0.079(11) 0.032(7) -0.002(8) 0.032(9)
C86 0.074(8) 0.078(12) 0.084(12) 0.023(8) 0.006(8) 0.023(9)
C87 0.072(7) 0.072(11) 0.079(11) 0.019(7) 0.001(7) 0.020(8)
C88 0.072(6) 0.056(11) 0.067(10) 0.031(6) 0.003(7) 0.017(8)
C89 0.045(13) 0.059(6) 0.057(6) 0.019(5) 0.018(8) 0.019(8)
C90 0.071(13) 0.080(7) 0.053(7) 0.015(5) 0.019(9) 0.008(9)
C91 0.091(14) 0.105(7) 0.064(7) 0.027(5) 0.033(10) 0.011(9)
C92 0.111(14) 0.109(7) 0.093(7) 0.050(5) 0.039(10) 0.016(9)
C93 0.092(14) 0.078(7) 0.089(7) 0.044(5) 0.011(10) 0.007(9)
C94 0.062(13) 0.064(6) 0.075(7) 0.024(5) 0.012(9) 0.008(8)
C95 0.16(3) 0.159(14) 0.115(10) 0.081(10) 0.045(16) 0.004(16)
P6 0.054(5) 0.060(6) 0.092(8) 0.039(6) 0.014(5) 0.017(4)
N6 0.078(8) 0.071(8) 0.083(9) 0.038(5) 0.003(7) 0.000(5)
C96 0.058(4) 0.052(11) 0.066(10) 0.019(7) 0.015(5) 0.019(5)
C97 0.055(7) 0.052(10) 0.052(10) 0.005(7) 0.021(7) 0.015(6)
C98 0.058(7) 0.068(11) 0.069(10) 0.019(7) 0.011(8) 0.010(7)
C99 0.071(10) 0.073(12) 0.075(11) 0.020(8) 0.008(7) 0.021(7)
C100 0.075(8) 0.080(12) 0.084(10) 0.032(8) 0.002(7) 0.023(8)
C101 0.077(8) 0.076(12) 0.081(10) 0.033(8) 0.002(6) 0.017(8)
C102 0.061(5) 0.063(5) 0.072(13) 0.018(7) 0.014(9) 0.024(4)
C103 0.060(6) 0.065(8) 0.070(13) 0.021(9) 0.015(9) 0.026(5)
C104 0.069(6) 0.070(8) 0.073(14) 0.017(9) 0.007(10) 0.033(5)
C105 0.075(8) 0.064(7) 0.084(14) 0.035(9) 0.014(10) 0.030(7)
C106 0.078(8) 0.063(6) 0.087(14) 0.022(9) 0.005(10) 0.029(5)
C107 0.064(8) 0.064(5) 0.075(14) 0.012(9) 0.022(10) 0.024(5)
C108 0.111(7) 0.098(11) 0.092(8) 0.054(6) 0.028(6) 0.016(6)
C109 0.104(7) 0.130(12) 0.129(12) 0.042(7) 0.037(8) 0.027(8)
C110 0.126(8) 0.150(12) 0.144(12) 0.039(8) 0.053(8) 0.036(8)
C111 0.138(8) 0.150(12) 0.139(12) 0.039(7) 0.055(8) 0.039(8)
C112 0.134(8) 0.142(12) 0.133(12) 0.032(7) 0.046(8) 0.042(8)
C113 0.118(8) 0.112(11) 0.118(11) 0.029(7) 0.028(7) 0.036(8)
C114 0.136(13) 0.18(2) 0.156(19) 0.025(12) 0.051(12) 0.052(16)
Co16 0.059(4) 0.077(5) 0.081(5) 0.030(4) 0.009(4) 0.047(4)
N16 0.112(14) 0.118(8) 0.116(10) 0.042(7) 0.019(9) 0.034(10)
C244 0.129(15) 0.115(9) 0.121(9) 0.049(8) 0.015(10) 0.041(10)
C245 0.125(15) 0.112(9) 0.133(9) 0.044(6) 0.018(9) 0.050(10)
C246 0.111(15) 0.118(8) 0.125(10) 0.039(7) 0.017(9) 0.047(10)
C247 0.131(15) 0.124(8) 0.128(9) 0.048(8) 0.015(10) 0.045(10)
C248 0.127(15) 0.115(9) 0.123(9) 0.045(6) 0.021(9) 0.039(10)
P7 0.129(5) 0.137(4) 0.138(5) 0.047(3) 0.026(3) 0.045(4)
N7 0.129(5) 0.137(4) 0.138(5) 0.047(3) 0.026(3) 0.045(4)
C115 0.127(7) 0.117(9) 0.137(5) 0.040(5) 0.029(6) 0.051(8)
C116 0.133(8) 0.138(11) 0.136(11) 0.057(8) 0.024(7) 0.034(8)
C117 0.130(8) 0.143(11) 0.139(12) 0.059(9) 0.018(7) 0.030(7)
C118 0.121(10) 0.128(11) 0.122(12) 0.045(8) 0.027(8) 0.042(9)
C119 0.124(10) 0.125(11) 0.120(12) 0.037(8) 0.025(8) 0.038(8)
C120 0.117(11) 0.123(11) 0.132(10) 0.038(7) 0.025(8) 0.043(7)
C121 0.133(14) 0.136(4) 0.144(6) 0.053(3) 0.025(8) 0.054(6)
C122 0.176(15) 0.160(7) 0.156(7) 0.063(6) 0.041(11) 0.033(10)
C123 0.154(15) 0.159(8) 0.153(7) 0.064(6) 0.033(12) 0.037(10)
C124 0.160(15) 0.159(8) 0.157(9) 0.060(5) 0.030(11) 0.043(10)
C125 0.142(14) 0.142(5) 0.152(6) 0.049(6) 0.032(11) 0.035(10)
C126 0.125(14) 0.136(5) 0.151(7) 0.048(5) 0.018(11) 0.047(10)
C127 0.129(5) 0.137(4) 0.138(5) 0.047(3) 0.026(3) 0.045(4)
C128 0.129(5) 0.137(4) 0.138(5) 0.047(3) 0.026(3) 0.045(4)
C129 0.129(5) 0.137(4) 0.138(5) 0.047(3) 0.026(3) 0.045(4)
C130 0.129(5) 0.137(4) 0.138(5) 0.047(3) 0.026(3) 0.045(4)
C131 0.129(5) 0.137(4) 0.138(5) 0.047(3) 0.026(3) 0.045(4)
C132 0.129(5) 0.137(4) 0.138(5) 0.047(3) 0.026(3) 0.045(4)
C133 0.129(5) 0.137(4) 0.138(5) 0.047(3) 0.026(3) 0.045(4)
P8 0.082(6) 0.065(5) 0.089(6) 0.015(5) 0.004(6) 0.044(5)
N8 0.084(5) 0.076(10) 0.097(8) 0.037(7) 0.022(5) 0.048(5)
C134 0.084(11) 0.097(7) 0.096(6) 0.033(4) 0.012(7) 0.042(8)
C135 0.114(13) 0.116(9) 0.089(7) 0.031(6) 0.002(9) 0.037(9)
C136 0.119(13) 0.118(8) 0.092(7) 0.040(7) 0.013(9) 0.032(9)
C137 0.115(14) 0.119(10) 0.119(8) 0.049(6) 0.021(10) 0.040(10)
C138 0.122(14) 0.115(8) 0.118(8) 0.054(6) 0.018(10) 0.036(9)
C139 0.129(14) 0.119(8) 0.118(7) 0.056(6) 0.021(10) 0.030(9)
C140 0.091(6) 0.084(7) 0.099(10) 0.028(7) 0.011(9) 0.031(6)
C141 0.090(6) 0.107(9) 0.098(13) 0.032(8) 0.025(9) 0.033(6)
C142 0.102(7) 0.104(10) 0.109(14) 0.027(9) 0.032(9) 0.027(6)
C143 0.106(8) 0.104(10) 0.108(14) 0.037(8) 0.027(9) 0.015(8)
C144 0.106(9) 0.094(9) 0.112(13) 0.046(8) 0.027(9) 0.017(7)
C145 0.098(9) 0.088(8) 0.103(13) 0.045(8) 0.012(9) 0.021(6)
C146 0.090(7) 0.092(10) 0.093(10) 0.033(6) 0.023(7) 0.033(6)
C147 0.109(10) 0.097(10) 0.091(10) 0.028(7) 0.022(7) 0.038(7)
C148 0.100(10) 0.099(10) 0.100(11) 0.028(7) 0.021(7) 0.046(7)
C149 0.125(10) 0.131(11) 0.130(11) 0.038(7) 0.045(7) 0.031(8)
C150 0.110(10) 0.134(11) 0.129(11) 0.040(8) 0.047(7) 0.015(8)
C151 0.114(10) 0.120(11) 0.119(11) 0.042(7) 0.042(7) 0.016(7)
C152 0.156(16) 0.16(2) 0.138(16) 0.033(11) 0.068(11) 0.015(16)
Co17 0.122(6) 0.070(5) 0.060(5) 0.011(4) -0.021(4) 0.067(4)
N17 0.080(11) 0.077(11) 0.077(9) 0.022(7) -0.001(8) 0.046(8)
C249 0.081(12) 0.080(11) 0.077(8) 0.018(7) -0.001(7) 0.050(9)
C250 0.062(11) 0.065(10) 0.073(7) 0.020(6) 0.005(8) 0.032(8)
C251 0.068(10) 0.064(7) 0.071(6) 0.024(6) 0.004(7) 0.033(7)
C252 0.058(11) 0.061(10) 0.075(9) 0.026(7) 0.005(7) 0.026(8)
C253 0.075(11) 0.055(11) 0.078(8) 0.025(8) 0.000(8) 0.031(8)
P9 0.092(7) 0.059(6) 0.083(7) 0.038(4) 0.009(4) 0.024(5)
N9 0.092(5) 0.071(10) 0.086(6) 0.026(6) 0.006(5) 0.027(7)
C153 0.098(9) 0.092(8) 0.080(8) 0.033(6) 0.010(7) 0.011(7)
C154 0.111(11) 0.136(10) 0.119(11) 0.046(7) 0.038(8) 0.034(8)
C155 0.122(12) 0.128(9) 0.108(11) 0.046(8) 0.034(8) 0.036(8)
C156 0.133(12) 0.125(10) 0.132(12) 0.050(7) 0.037(9) 0.036(9)
C157 0.108(12) 0.107(9) 0.101(11) 0.045(8) 0.030(9) 0.011(7)
C158 0.122(12) 0.109(8) 0.107(10) 0.059(7) 0.029(8) 0.006(8)
C159 0.084(6) 0.063(9) 0.086(8) 0.034(6) 0.007(7) 0.028(7)
C160 0.077(6) 0.063(10) 0.072(11) 0.049(6) 0.023(8) 0.012(7)
C161 0.088(6) 0.083(11) 0.077(11) 0.037(7) 0.005(8) 0.023(7)
C162 0.092(9) 0.074(11) 0.081(12) 0.035(7) 0.024(8) 0.012(8)
C163 0.094(8) 0.080(11) 0.096(12) 0.022(6) 0.018(9) 0.028(9)
C164 0.086(8) 0.085(10) 0.084(12) 0.025(7) 0.018(9) 0.028(8)
C165 0.075(11) 0.091(10) 0.085(5) 0.030(5) 0.010(7) 0.031(8)
C166 0.103(13) 0.094(10) 0.086(6) 0.030(6) 0.021(8) 0.030(9)
C167 0.097(13) 0.108(9) 0.085(5) 0.028(7) 0.018(9) 0.029(8)
C168 0.108(13) 0.104(10) 0.096(6) 0.051(5) 0.024(8) 0.022(8)
C169 0.108(13) 0.096(10) 0.103(7) 0.048(6) 0.008(8) 0.033(9)
C170 0.086(13) 0.086(9) 0.099(6) 0.046(7) 0.014(8) 0.026(8)
C171 0.16(3) 0.15(2) 0.102(7) 0.056(10) 0.002(14) 0.034(16)
P10 0.058(7) 0.084(6) 0.103(6) 0.027(4) -0.003(4) 0.049(5)
N10 0.109(7) 0.095(7) 0.100(7) 0.034(6) -0.002(6) 0.044(8)
C172 0.094(11) 0.093(9) 0.108(7) 0.025(4) 0.016(7) 0.039(7)
C173 0.080(11) 0.099(9) 0.099(10) 0.020(7) 0.022(8) 0.040(8)
C174 0.095(12) 0.114(10) 0.101(10) 0.028(7) 0.031(8) 0.037(9)
C175 0.115(13) 0.125(11) 0.119(10) 0.043(7) 0.034(9) 0.034(8)
C176 0.133(13) 0.124(10) 0.128(9) 0.047(8) 0.033(8) 0.039(8)
C177 0.106(12) 0.117(10) 0.121(9) 0.044(7) 0.017(8) 0.040(8)
C178 0.076(12) 0.093(5) 0.094(9) 0.028(5) 0.009(7) 0.026(6)
C179 0.110(12) 0.104(9) 0.108(11) 0.034(7) 0.029(8) 0.020(7)
C180 0.105(12) 0.100(8) 0.106(11) 0.040(8) 0.029(8) 0.018(7)
C181 0.098(13) 0.099(10) 0.101(11) 0.038(7) 0.022(9) 0.018(7)
C182 0.094(12) 0.082(9) 0.079(9) 0.041(5) 0.009(8) 0.025(8)
C183 0.087(12) 0.086(8) 0.081(9) 0.036(6) 0.004(8) 0.028(8)
C184 0.095(6) 0.080(11) 0.108(9) 0.050(7) 0.007(6) 0.039(7)
C185 0.124(8) 0.111(12) 0.096(9) 0.052(7) 0.008(7) 0.032(8)
C186 0.132(9) 0.119(13) 0.108(10) 0.066(9) 0.007(6) 0.041(8)
C187 0.123(8) 0.133(13) 0.126(10) 0.055(8) 0.005(7) 0.035(8)
C188 0.098(7) 0.121(13) 0.113(10) 0.040(8) 0.016(7) 0.018(8)
C189 0.108(7) 0.123(13) 0.110(10) 0.050(9) 0.016(7) 0.023(8)
C190 0.130(10) 0.21(3) 0.146(17) 0.070(15) -0.003(11) 0.047(16)
Co18 0.046(4) 0.051(4) 0.073(5) 0.036(4) 0.006(3) 0.020(3)
N18 0.070(8) 0.069(10) 0.079(13) 0.027(8) 0.016(8) 0.026(7)
C254 0.073(8) 0.076(10) 0.081(13) 0.035(8) 0.017(9) 0.021(8)
C255 0.083(10) 0.091(10) 0.098(14) 0.052(9) 0.004(8) 0.019(7)
C256 0.075(8) 0.084(10) 0.084(13) 0.036(8) 0.002(9) 0.021(7)
C257 0.074(7) 0.076(10) 0.087(13) 0.034(8) 0.004(9) 0.016(8)
C258 0.076(9) 0.073(10) 0.080(14) 0.035(9) 0.007(8) 0.019(7)
P11 0.059(5) 0.028(5) 0.063(6) 0.019(5) 0.000(5) 0.020(3)
N11 0.053(9) 0.040(8) 0.057(6) 0.022(6) 0.000(7) 0.016(5)
C191 0.052(5) 0.049(9) 0.054(9) 0.020(7) 0.012(5) 0.014(5)
C192 0.080(9) 0.064(10) 0.067(10) 0.030(7) 0.023(8) 0.005(7)
C193 0.087(10) 0.071(11) 0.088(10) 0.044(8) 0.011(8) -0.002(7)
C194 0.083(11) 0.087(12) 0.087(11) 0.039(8) 0.012(7) 0.010(8)
C195 0.075(9) 0.084(11) 0.075(9) 0.035(7) -0.012(7) -0.003(8)
C196 0.057(9) 0.058(11) 0.059(9) 0.015(7) 0.002(6) 0.020(7)
C197 0.054(6) 0.044(7) 0.043(10) 0.023(5) 0.014(6) 0.023(5)
C198 0.063(8) 0.054(8) 0.059(11) 0.010(6) 0.014(8) 0.031(6)
C199 0.056(9) 0.048(9) 0.057(11) 0.015(7) 0.011(8) 0.025(6)
C200 0.055(8) 0.057(10) 0.052(12) 0.019(7) 0.013(8) 0.020(8)
C201 0.052(7) 0.053(10) 0.057(11) 0.020(7) 0.010(8) 0.021(6)
C202 0.051(7) 0.062(10) 0.057(12) 0.020(8) 0.014(7) 0.024(6)
C203 0.066(6) 0.050(13) 0.061(6) 0.019(7) 0.007(4) 0.017(9)
C204 0.066(7) 0.056(13) 0.068(7) 0.020(9) 0.013(5) 0.020(10)
C205 0.075(7) 0.078(14) 0.076(7) 0.033(10) 0.019(5) 0.020(10)
C206 0.080(7) 0.089(14) 0.078(7) 0.040(9) 0.017(5) 0.012(10)
C207 0.082(7) 0.070(14) 0.069(6) 0.033(10) 0.015(5) 0.015(10)
C208 0.076(8) 0.063(14) 0.058(6) 0.021(9) 0.009(5) 0.019(10)
C209 0.086(13) 0.09(2) 0.072(9) 0.028(16) 0.017(9) 0.037(17)
P12 0.057(4) 0.044(5) 0.060(4) 0.024(5) 0.007(5) 0.007(4)
N12 0.043(9) 0.059(8) 0.057(5) 0.029(4) 0.000(5) 0.024(6)
C210 0.076(6) 0.070(6) 0.079(12) 0.024(7) 0.019(8) 0.033(5)
C211 0.104(9) 0.069(6) 0.104(14) 0.021(9) 0.024(10) 0.044(6)
C212 0.101(9) 0.083(7) 0.114(14) 0.020(9) 0.033(10) 0.048(6)
C213 0.112(9) 0.111(9) 0.129(15) 0.031(9) 0.011(10) 0.056(8)
C214 0.088(7) 0.113(9) 0.126(14) 0.029(9) 0.003(10) 0.050(6)
C215 0.085(7) 0.101(9) 0.105(14) 0.038(9) -0.002(9) 0.042(5)
C216 0.057(4) 0.050(11) 0.046(8) 0.026(7) 0.015(4) 0.003(5)
C217 0.061(5) 0.070(12) 0.062(10) 0.021(8) 0.017(6) 0.017(9)
C218 0.060(5) 0.070(13) 0.071(10) 0.028(8) 0.023(7) 0.012(9)
C219 0.060(7) 0.073(12) 0.066(10) 0.031(8) 0.011(7) 0.012(9)
C220 0.060(7) 0.066(12) 0.062(9) 0.014(7) 0.006(6) 0.008(9)
C221 0.060(6) 0.053(11) 0.058(9) 0.015(7) 0.010(7) 0.006(9)
C222 0.058(13) 0.055(6) 0.060(5) 0.023(4) 0.010(9) 0.018(8)
C223 0.060(13) 0.053(7) 0.056(6) 0.023(4) 0.003(9) 0.012(9)
C224 0.057(13) 0.057(6) 0.059(6) 0.026(5) 0.007(9) 0.020(9)
C225 0.069(13) 0.058(6) 0.061(6) 0.029(4) 0.009(10) 0.017(9)
C226 0.075(13) 0.057(6) 0.067(7) 0.024(4) 0.014(10) 0.008(9)
C227 0.072(13) 0.056(6) 0.065(7) 0.018(5) 0.019(10) 0.007(9)
C228 0.06(2) 0.074(12) 0.077(9) 0.034(9) 0.027(14) 0.007(14)
Co1 0.034(3) 0.027(3) 0.057(4) 0.021(3) 0.007(3) 0.014(3)
Co2 0.039(3) 0.028(3) 0.044(4) 0.015(3) 0.001(3) 0.013(3)
Co3 0.025(3) 0.028(3) 0.055(4) 0.026(3) 0.004(3) 0.005(2)
Co4 0.034(3) 0.030(3) 0.045(4) 0.015(3) -0.002(3) 0.008(3)
Co5 0.035(3) 0.031(3) 0.053(4) 0.018(3) -0.001(3) 0.016(3)
Co6 0.032(3) 0.041(3) 0.057(4) 0.024(3) 0.002(3) 0.011(3)
Se1 0.036(2) 0.031(2) 0.052(3) 0.020(2) 0.003(2) 0.012(2)
Se2 0.035(2) 0.026(2) 0.043(3) 0.017(2) 0.002(2) 0.0085(19)
Se3 0.035(2) 0.024(2) 0.053(3) 0.022(2) 0.005(2) 0.0068(19)
Se4 0.016(2) 0.040(2) 0.058(3) 0.030(2) 0.001(2) 0.0087(19)
Se5 0.034(2) 0.040(3) 0.050(3) 0.020(2) 0.004(2) 0.012(2)
Se6 0.030(2) 0.038(3) 0.052(3) 0.017(2) 0.008(2) 0.016(2)
Se7 0.029(2) 0.025(2) 0.050(3) 0.014(2) 0.003(2) 0.0058(19)
Se8 0.023(2) 0.031(2) 0.052(3) 0.024(2) 0.005(2) 0.0080(18)
Co7 0.030(3) 0.032(3) 0.062(4) 0.024(3) 0.002(3) 0.011(3)
Co8 0.043(3) 0.048(4) 0.072(5) 0.036(4) 0.003(3) 0.026(3)
Co9 0.036(3) 0.036(3) 0.057(4) 0.019(3) -0.004(3) 0.013(3)
Co10 0.046(3) 0.024(3) 0.042(4) 0.010(3) 0.002(3) 0.016(3)
Co11 0.031(3) 0.030(3) 0.055(4) 0.024(3) -0.004(3) 0.006(3)
Co12 0.027(3) 0.025(3) 0.047(4) 0.007(3) 0.003(3) 0.008(2)
Se9 0.065(3) 0.044(3) 0.052(3) 0.026(3) 0.010(2) 0.032(2)
Se10 0.040(2) 0.027(2) 0.048(3) 0.021(2) 0.003(2) 0.016(2)
Se11 0.034(2) 0.034(2) 0.042(3) 0.014(2) 0.001(2) 0.013(2)
Se12 0.042(3) 0.030(2) 0.054(3) 0.020(2) 0.000(2) 0.019(2)
Se13 0.055(3) 0.034(2) 0.041(3) 0.015(2) 0.003(2) 0.024(2)
Se14 0.044(3) 0.063(3) 0.058(3) 0.036(3) 0.010(2) 0.027(2)
Se15 0.061(3) 0.030(2) 0.033(3) 0.012(2) 0.000(2) 0.020(2)
Se16 0.032(2) 0.039(3) 0.066(3) 0.037(3) -0.001(2) 0.009(2)

loop_
_atom_type_symbol
_atom_type_description
_atom_type_scat_dispersion_real
_atom_type_scat_dispersion_imag
_atom_type_scat_source
C C 0.0033 0.0016 'International Tables Vol C Tables 4.2.6.8 and 6.1.1.4'
H H 0 0 'International Tables Vol C Tables 4.2.6.8 and 6.1.1.4'
N N 0.0061 0.0033 'International Tables Vol C Tables 4.2.6.8 and 6.1.1.4'
P P 0.1023 0.0942 'International Tables Vol C Tables 4.2.6.8 and 6.1.1.4'
Co Co 0.3494 0.9721 'International Tables Vol C Tables 4.2.6.8 and 6.1.1.4'
Se Se -0.0929 2.2259 'International Tables Vol C Tables 4.2.6.8 and 6.1.1.4'

loop_
_geom_angle_atom_site_label_1
_geom_angle_atom_site_label_2
_geom_angle_atom_site_label_3
_geom_angle
_geom_angle_site_symmetry_1
_geom_angle_site_symmetry_3
_geom_angle_publ_flag
N1 Co13 N2 144.7(10) . . ?
N1 Co13 N13 104.0(8) . . ?
N2 Co13 N13 102.1(8) . . ?
N1 Co13 Se1 102.9(5) . . ?
N2 Co13 Se1 95.1(5) . . ?
N13 Co13 Se1 100.8(6) . . ?
C233 N13 C229 118.5(16) . . ?
C233 N13 Co13 118.8(14) . . ?
C229 N13 Co13 122.7(14) . . ?
N13 C229 C230 119.3(18) . . ?
N13 C229 H229 120.3 . . ?
C230 C229 H229 120.3 . . ?
C231 C230 C229 121.7(19) . . ?
C231 C230 H230 119.1 . . ?
C229 C230 H230 119.1 . . ?
C230 C231 C232 118.5(18) . . ?
C230 C231 C251 119(2) . . ?
C232 C231 C251 122(2) . . ?
C233 C232 C231 118.6(19) . . ?
C233 C232 H232 120.7 . . ?
C231 C232 H232 120.7 . . ?
N13 C233 C232 123.4(19) . . ?
N13 C233 H233 118.3 . . ?
C232 C233 H233 118.3 . . ?
N1 P1 C1 106.3(9) . . ?
N1 P1 C7 107.8(9) . . ?
C1 P1 C7 105.9(9) . . ?
N1 P1 Co1 111.1(7) . . ?
C1 P1 Co1 112.9(8) . . ?
C7 P1 Co1 112.4(8) . . ?
C13 N1 P1 124.2(11) . . ?
C13 N1 Co13 117.6(10) . . ?
P1 N1 Co13 116.7(9) . . ?
C2 C1 C6 120 . . ?
C2 C1 P1 123.6(11) . . ?
C6 C1 P1 116.0(11) . . ?
C3 C2 C1 120 . . ?
C3 C2 H2 120 . . ?
C1 C2 H2 120 . . ?
C2 C3 C4 120 . . ?
C2 C3 H3 120 . . ?
C4 C3 H3 120 . . ?
C5 C4 C3 120 . . ?
C5 C4 H4 120 . . ?
C3 C4 H4 120 . . ?
C4 C5 C6 120 . . ?
C4 C5 H5 120 . . ?
C6 C5 H5 120 . . ?
C5 C6 C1 120 . . ?
C5 C6 H6 120 . . ?
C1 C6 H6 120 . . ?
C8 C7 C12 120 . . ?
C8 C7 P1 120.1(10) . . ?
C12 C7 P1 119.5(10) . . ?
C9 C8 C7 120 . . ?
C9 C8 H8 120 . . ?
C7 C8 H8 120 . . ?
C10 C9 C8 120 . . ?
C10 C9 H9 120 . . ?
C8 C9 H9 120 . . ?
C9 C10 C11 120 . . ?
C9 C10 H10 120 . . ?
C11 C10 H10 120 . . ?
C12 C11 C10 120 . . ?
C12 C11 H11 120 . . ?
C10 C11 H11 120 . . ?
C11 C12 C7 120 . . ?
C11 C12 H12 120 . . ?
C7 C12 H12 120 . . ?
C14 C13 C18 120 . . ?
C14 C13 N1 121.3(11) . . ?
C18 C13 N1 118.4(12) . . ?
C13 C14 C15 120 . . ?
C13 C14 H14 120 . . ?
C15 C14 H14 120 . . ?
C14 C15 C16 120 . . ?
C14 C15 H15 120 . . ?
C16 C15 H15 120 . . ?
C17 C16 C15 120 . . ?
C17 C16 C19 118.1(14) . . ?
C15 C16 C19 121.8(14) . . ?
C16 C17 C18 120 . . ?
C16 C17 H17 120 . . ?
C18 C17 H17 120 . . ?
C17 C18 C13 120 . . ?
C17 C18 H18 120 . . ?
C13 C18 H18 120 . . ?
C16 C19 H19A 109.6 . . ?
C16 C19 H19B 109.1 . . ?
H19A C19 H19B 109.5 . . ?
C16 C19 H19C 109.7 . . ?
H19A C19 H19C 109.5 . . ?
H19B C19 H19C 109.5 . . ?
N2 P2 C20 107.2(10) . . ?
N2 P2 C26 109.9(10) . . ?
C20 P2 C26 105.6(9) . . ?
N2 P2 Co2 110.6(7) . . ?
C20 P2 Co2 114.7(8) . . ?
C26 P2 Co2 108.8(9) . . ?
C32 N2 P2 121.0(12) . . ?
C32 N2 Co13 119.3(12) . . ?
P2 N2 Co13 118.6(9) . . ?
C21 C20 C25 120 . . ?
C21 C20 P2 121.5(11) . . ?
C25 C20 P2 118.4(11) . . ?
C22 C21 C20 120 . . ?
C22 C21 H21 120 . . ?
C20 C21 H21 120 . . ?
C21 C22 C23 120 . . ?
C21 C22 H22 120 . . ?
C23 C22 H22 120 . . ?
C24 C23 C22 120 . . ?
C24 C23 H23 120 . . ?
C22 C23 H23 120 . . ?
C23 C24 C25 120 . . ?
C23 C24 H24 120 . . ?
C25 C24 H24 120 . . ?
C24 C25 C20 120 . . ?
C24 C25 H25 120 . . ?
C20 C25 H25 120 . . ?
C27 C26 C31 120 . . ?
C27 C26 P2 119.6(11) . . ?
C31 C26 P2 119.5(11) . . ?
C26 C27 C28 120 . . ?
C26 C27 H27 120 . . ?
C28 C27 H27 120 . . ?
C27 C28 C29 120 . . ?
C27 C28 H28 120 . . ?
C29 C28 H28 120 . . ?
C30 C29 C28 120 . . ?
C30 C29 H29 120 . . ?
C28 C29 H29 120 . . ?
C31 C30 C29 120 . . ?
C31 C30 H30 120 . . ?
C29 C30 H30 120 . . ?
C30 C31 C26 120 . . ?
C30 C31 H31 120 . . ?
C26 C31 H31 120 . . ?
C33 C32 C37 120 . . ?
C33 C32 N2 116.9(13) . . ?
C37 C32 N2 122.9(13) . . ?
C34 C33 C32 120 . . ?
C34 C33 H33 120 . . ?
C32 C33 H33 120 . . ?
C33 C34 C35 120 . . ?
C33 C34 H34 120 . . ?
C35 C34 H34 120 . . ?
C34 C35 C36 120 . . ?
C34 C35 C38 121.1(14) . . ?
C36 C35 C38 118.5(15) . . ?
C37 C36 C35 120 . . ?
C37 C36 H36 120 . . ?
C35 C36 H36 120 . . ?
C36 C37 C32 120 . . ?
C36 C37 H37 120 . . ?
C32 C37 H37 120 . . ?
C35 C38 H38A 109.5 . . ?
C35 C38 H38B 109.1 . . ?
H38A C38 H38B 109.5 . . ?
C35 C38 H38C 109.8 . . ?
H38A C38 H38C 109.5 . . ?
H38B C38 H38C 109.5 . . ?
N3 Co14 N4 135.7(9) . . ?
N3 Co14 N14 110.1(9) . . ?
N4 Co14 N14 104.6(9) . . ?
N3 Co14 Se4 93.4(5) . . ?
N4 Co14 Se4 109.9(5) . . ?
N14 Co14 Se4 95.8(8) . . ?
C238 N14 C234 117.5(16) . . ?
C238 N14 Co14 121.7(16) . . ?
C234 N14 Co14 120.7(15) . . ?
N14 C234 C235 121.0(19) . . ?
N14 C234 H234 119.5 . . ?
C235 C234 H234 119.5 . . ?
C236 C235 C234 121(2) . . ?
C236 C235 H235 119.7 . . ?
C234 C235 H235 119.7 . . ?
C237 C236 C235 117.3(19) . . ?
C237 C236 C246 124(10) . 1_645 ?
C235 C236 C246 117(10) . 1_645 ?
C238 C237 C236 121(2) . . ?
C238 C237 H237 119.6 . . ?
C236 C237 H237 119.6 . . ?
N14 C238 C237 122.4(19) . . ?
N14 C238 H238 118.8 . . ?
C237 C238 H238 118.8 . . ?
N3 P3 C39 108.5(9) . . ?
N3 P3 C45 106.0(9) . . ?
C39 P3 C45 100.5(9) . . ?
N3 P3 Co3 113.3(8) . . ?
C39 P3 Co3 107.6(9) . . ?
C45 P3 Co3 119.9(7) . . ?
C51 N3 P3 120.2(12) . . ?
C51 N3 Co14 114.0(12) . . ?
P3 N3 Co14 121.5(10) . . ?
C40 C39 C44 120 . . ?
C40 C39 P3 119.4(11) . . ?
C44 C39 P3 120.6(11) . . ?
C39 C40 C41 120 . . ?
C39 C40 H40 120 . . ?
C41 C40 H40 120 . . ?
C40 C41 C42 120 . . ?
C40 C41 H41 120 . . ?
C42 C41 H41 120 . . ?
C43 C42 C41 120 . . ?
C43 C42 H42 120 . . ?
C41 C42 H42 120 . . ?
C44 C43 C42 120 . . ?
C44 C43 H43 120 . . ?
C42 C43 H43 120 . . ?
C43 C44 C39 120 . . ?
C43 C44 H44 120 . . ?
C39 C44 H44 120 . . ?
C46 C45 C50 120 . . ?
C46 C45 P3 119.9(11) . . ?
C50 C45 P3 120.0(11) . . ?
C45 C46 C47 120 . . ?
C45 C46 H46 120 . . ?
C47 C46 H46 120 . . ?
C46 C47 C48 120 . . ?
C46 C47 H47 120 . . ?
C48 C47 H47 120 . . ?
C47 C48 C49 120 . . ?
C47 C48 H48 120 . . ?
C49 C48 H48 120 . . ?
C50 C49 C48 120 . . ?
C50 C49 H49 120 . . ?
C48 C49 H49 120 . . ?
C49 C50 C45 120 . . ?
C49 C50 H50 120 . . ?
C45 C50 H50 120 . . ?
C52 C51 C56 120 . . ?
C52 C51 N3 117.3(13) . . ?
C56 C51 N3 120.1(13) . . ?
C53 C52 C51 120 . . ?
C53 C52 H52 120 . . ?
C51 C52 H52 120 . . ?
C52 C53 C54 120 . . ?
C52 C53 H53 120 . . ?
C54 C53 H53 120 . . ?
C55 C54 C53 120 . . ?
C55 C54 C57 117.1(15) . . ?
C53 C54 C57 122.6(15) . . ?
C56 C55 C54 120 . . ?
C56 C55 H55 120 . . ?
C54 C55 H55 120 . . ?
C55 C56 C51 120 . . ?
C55 C56 H56 120 . . ?
C51 C56 H56 120 . . ?
C54 C57 H57A 109 . . ?
C54 C57 H57B 109.5 . . ?
H57A C57 H57B 109.5 . . ?
C54 C57 H57C 110 . . ?
H57A C57 H57C 109.5 . . ?
H57B C57 H57C 109.5 . . ?
N4 P4 C64 110.8(9) . . ?
N4 P4 C58 105.4(10) . . ?
C64 P4 C58 107.1(9) . . ?
N4 P4 Co4 109.3(7) . . ?
C64 P4 Co4 110.9(8) . . ?
C58 P4 Co4 113.3(8) . . ?
C70 N4 P4 125.2(11) . . ?
C70 N4 Co14 119.4(10) . . ?
P4 N4 Co14 115.4(9) . . ?
C59 C58 C63 120 . . ?
C59 C58 P4 119.7(11) . . ?
C63 C58 P4 120.1(11) . . ?
C58 C59 C60 120 . . ?
C58 C59 H59 120 . . ?
C60 C59 H59 120 . . ?
C61 C60 C59 120 . . ?
C61 C60 H60 120 . . ?
C59 C60 H60 120 . . ?
C62 C61 C60 120 . . ?
C62 C61 H61 120 . . ?
C60 C61 H61 120 . . ?
C63 C62 C61 120 . . ?
C63 C62 H62 120 . . ?
C61 C62 H62 120 . . ?
C62 C63 C58 120 . . ?
C62 C63 H63 120 . . ?
C58 C63 H63 120 . . ?
C65 C64 C69 120 . . ?
C65 C64 P4 119.4(11) . . ?
C69 C64 P4 120.6(11) . . ?
C64 C65 C66 120 . . ?
C64 C65 H65 120 . . ?
C66 C65 H65 120 . . ?
C67 C66 C65 120 . . ?
C67 C66 H66 120 . . ?
C65 C66 H66 120 . . ?
C68 C67 C66 120 . . ?
C68 C67 H67 120 . . ?
C66 C67 H67 120 . . ?
C69 C68 C67 120 . . ?
C69 C68 H68 120 . . ?
C67 C68 H68 120 . . ?
C68 C69 C64 120 . . ?
C68 C69 H69 120 . . ?
C64 C69 H69 120 . . ?
C71 C70 C75 120 . . ?
C71 C70 N4 115.4(11) . . ?
C75 C70 N4 124.5(11) . . ?
C72 C71 C70 120 . . ?
C72 C71 H71 120 . . ?
C70 C71 H71 120 . . ?
C71 C72 C73 120 . . ?
C71 C72 H72 120 . . ?
C73 C72 H72 120 . . ?
C74 C73 C72 120 . . ?
C74 C73 C76 118.9(14) . . ?
C72 C73 C76 120.8(14) . . ?
C73 C74 C75 120 . . ?
C73 C74 H74 120 . . ?
C75 C74 H74 120 . . ?
C74 C75 C70 120 . . ?
C74 C75 H75 120 . . ?
C70 C75 H75 120 . . ?
C73 C76 H76A 110.2 . . ?
C73 C76 H76B 109.4 . . ?
H76A C76 H76B 109.5 . . ?
C73 C76 H76C 108.7 . . ?
H76A C76 H76C 109.5 . . ?
H76B C76 H76C 109.5 . . ?
N6 Co15 N5 144.9(9) . . ?
N6 Co15 N15 104.2(8) . . ?
N5 Co15 N15 100.5(9) . . ?
N6 Co15 Se5 95.1(5) . . ?
N5 Co15 Se5 107.5(6) . . ?
N15 Co15 Se5 94.6(8) . . ?
C243 N15 C239 123.1(15) . . ?
C243 N15 Co15 116.6(15) . . ?
C239 N15 Co15 120.3(15) . . ?
N15 C239 C240 115.8(18) . . ?
N15 C239 H239 122.1 . . ?
C240 C239 H239 122.1 . . ?
C239 C240 C241 122(2) . . ?
C239 C240 H240 118.9 . . ?
C241 C240 H240 118.9 . . ?
C240 C241 C242 118.8(19) . . ?
C240 C241 C241 129(3) . 2_847 ?
C242 C241 C241 111(3) . 2_847 ?
C243 C242 C241 119(2) . . ?
C243 C242 H242 120.5 . . ?
C241 C242 H242 120.5 . . ?
C242 C243 N15 120.5(19) . . ?
C242 C243 H243 119.8 . . ?
N15 C243 H243 119.8 . . ?
N5 P5 C77 110.6(10) . . ?
N5 P5 C83 107.1(10) . . ?
C77 P5 C83 106.4(10) . . ?
N5 P5 Co5 108.7(7) . . ?
C77 P5 Co5 112.8(8) . . ?
C83 P5 Co5 111.2(9) . . ?
C89 N5 P5 123.2(11) . . ?
C89 N5 Co15 120.2(11) . . ?
P5 N5 Co15 116.5(10) . . ?
C78 C77 C82 120 . . ?
C78 C77 P5 121.0(11) . . ?
C82 C77 P5 118.9(11) . . ?
C79 C78 C77 120 . . ?
C79 C78 H78 120 . . ?
C77 C78 H78 120 . . ?
C78 C79 C80 120 . . ?
C78 C79 H79 120 . . ?
C80 C79 H79 120 . . ?
C81 C80 C79 120 . . ?
C81 C80 H80 120 . . ?
C79 C80 H80 120 . . ?
C80 C81 C82 120 . . ?
C80 C81 H81 120 . . ?
C82 C81 H81 120 . . ?
C81 C82 C77 120 . . ?
C81 C82 H82 120 . . ?
C77 C82 H82 120 . . ?
C84 C83 C88 120 . . ?
C84 C83 P5 118.5(11) . . ?
C88 C83 P5 121.5(11) . . ?
C83 C84 C85 120 . . ?
C83 C84 H84 120 . . ?
C85 C84 H84 120 . . ?
C86 C85 C84 120 . . ?
C86 C85 H85 120 . . ?
C84 C85 H85 120 . . ?
C85 C86 C87 120 . . ?
C85 C86 H86 120 . . ?
C87 C86 H86 120 . . ?
C88 C87 C86 120 . . ?
C88 C87 H87 120 . . ?
C86 C87 H87 120 . . ?
C87 C88 C83 120 . . ?
C87 C88 H88 120 . . ?
C83 C88 H88 120 . . ?
C90 C89 C94 120 . . ?
C90 C89 N5 118.3(12) . . ?
C94 C89 N5 121.3(12) . . ?
C91 C90 C89 120 . . ?
C91 C90 H90 120 . . ?
C89 C90 H90 120 . . ?
C92 C91 C90 120 . . ?
C92 C91 H91 120 . . ?
C90 C91 H91 120 . . ?
C93 C92 C91 120 . . ?
C93 C92 C95 116.9(16) . . ?
C91 C92 C95 122.8(16) . . ?
C92 C93 C94 120 . . ?
C92 C93 H93 120 . . ?
C94 C93 H93 120 . . ?
C93 C94 C89 120 . . ?
C93 C94 H94 120 . . ?
C89 C94 H94 120 . . ?
C92 C95 H95A 109.9 . . ?
C92 C95 H95B 108.4 . . ?
H95A C95 H95B 109.5 . . ?
C92 C95 H95C 110.1 . . ?
H95A C95 H95C 109.5 . . ?
H95B C95 H95C 109.5 . . ?
N6 P6 C96 107.6(10) . . ?
N6 P6 C102 105.6(10) . . ?
C96 P6 C102 105.2(10) . . ?
N6 P6 Co6 112.4(7) . . ?
C96 P6 Co6 111.9(9) . . ?
C102 P6 Co6 113.6(9) . . ?
C108 N6 P6 116.2(8) . . ?
C108 N6 Co15 124.6(9) . . ?
P6 N6 Co15 117.7(9) . . ?
C97 C96 C101 120 . . ?
C97 C96 P6 120.3(11) . . ?
C101 C96 P6 119.1(11) . . ?
C98 C97 C96 120 . . ?
C98 C97 H97 120 . . ?
C96 C97 H97 120 . . ?
C97 C98 C99 120 . . ?
C97 C98 H98 120 . . ?
C99 C98 H98 120 . . ?
C100 C99 C98 120 . . ?
C100 C99 H99 120 . . ?
C98 C99 H99 120 . . ?
C101 C100 C99 120 . . ?
C101 C100 H100 120 . . ?
C99 C100 H100 120 . . ?
C100 C101 C96 120 . . ?
C100 C101 H101 120 . . ?
C96 C101 H101 120 . . ?
C103 C102 C107 120 . . ?
C103 C102 P6 119.5(11) . . ?
C107 C102 P6 120.2(11) . . ?
C104 C103 C102 120 . . ?
C104 C103 H103 120 . . ?
C102 C103 H103 120 . . ?
C103 C104 C105 120 . . ?
C103 C104 H104 120 . . ?
C105 C104 H104 120 . . ?
C106 C105 C104 120 . . ?
C106 C105 H105 120 . . ?
C104 C105 H105 120 . . ?
C107 C106 C105 120 . . ?
C107 C106 H106 120 . . ?
C105 C106 H106 120 . . ?
C106 C107 C102 120 . . ?
C106 C107 H107 120 . . ?
C102 C107 H107 120 . . ?
C109 C108 C113 120 . . ?
C109 C108 N6 119.8(12) . . ?
C113 C108 N6 120.2(12) . . ?
C110 C109 C108 120 . . ?
C110 C109 H109 120 . . ?
C108 C109 H109 120 . . ?
C109 C110 C111 120 . . ?
C109 C110 H110 120 . . ?
C111 C110 H110 120 . . ?
C112 C111 C110 120 . . ?
C112 C111 C114 116.6(16) . . ?
C110 C111 C114 123.4(16) . . ?
C111 C112 C113 120 . . ?
C111 C112 H112 120 . . ?
C113 C112 H112 120 . . ?
C112 C113 C108 120 . . ?
C112 C113 H113 120 . . ?
C108 C113 H113 120 . . ?
C111 C114 H11A 109.5 . . ?
C111 C114 H11B 109.7 . . ?
H11A C114 H11B 109.5 . . ?
C111 C114 H11C 109.2 . . ?
H11A C114 H11C 109.5 . . ?
H11B C114 H11C 109.5 . . ?
N8 Co16 N7 140.4(10) . . ?
N8 Co16 N16 106.3(9) . . ?
N7 Co16 N16 101.7(9) . . ?
N8 Co16 Se9 96.6(6) . . ?
N7 Co16 Se9 103.6(5) . . ?
N16 Co16 Se9 103.3(7) . . ?
C244 N16 C248 120 . . ?
C244 N16 Co16 116.6(12) . . ?
C248 N16 Co16 122.0(12) . . ?
C245 C244 N16 120 . . ?
C245 C244 H244 120 . . ?
N16 C244 H244 120 . . ?
C244 C245 C246 120 . . ?
C244 C245 H245 120 . . ?
C246 C245 H245 120 . . ?
C247 C246 C245 120 . . ?
C247 C246 C236 121(3) . 1_465 ?
C245 C246 C236 117(3) . 1_465 ?
C246 C247 C248 120 . . ?
C246 C247 H247 120 . . ?
C248 C247 H247 120 . . ?
C247 C248 N16 120 . . ?
C247 C248 H248 120 . . ?
N16 C248 H248 120 . . ?
N7 P7 C121 106.6(11) . . ?
N7 P7 C115 108.2(12) . . ?
C121 P7 C115 105.1(11) . . ?
N7 P7 Co7 109.6(10) . . ?
C121 P7 Co7 107.0(11) . . ?
C115 P7 Co7 119.7(11) . . ?
C127 N7 P7 125.0(10) . . ?
C127 N7 Co16 114.7(11) . . ?
P7 N7 Co16 115.9(11) . . ?
C116 C115 C120 120 . . ?
C116 C115 P7 121.5(14) . . ?
C120 C115 P7 117.0(14) . . ?
C117 C116 C115 120 . . ?
C117 C116 H116 120 . . ?
C115 C116 H116 120 . . ?
C116 C117 C118 120 . . ?
C116 C117 H117 120 . . ?
C118 C117 H117 120 . . ?
C117 C118 C119 120 . . ?
C117 C118 H118 120 . . ?
C119 C118 H118 120 . . ?
C120 C119 C118 120 . . ?
C120 C119 H119 120 . . ?
C118 C119 H119 120 . . ?
C119 C120 C115 120 . . ?
C119 C120 H120 120 . . ?
C115 C120 H120 120 . . ?
C122 C121 C126 120 . . ?
C122 C121 P7 117.3(14) . . ?
C126 C121 P7 122.7(14) . . ?
C121 C122 C123 120 . . ?
C121 C122 H122 120 . . ?
C123 C122 H122 120 . . ?
C124 C123 C122 120 . . ?
C124 C123 H123 120 . . ?
C122 C123 H123 120 . . ?
C123 C124 C125 120 . . ?
C123 C124 H124 120 . . ?
C125 C124 H124 120 . . ?
C126 C125 C124 120 . . ?
C126 C125 H125 120 . . ?
C124 C125 H125 120 . . ?
C125 C126 C121 120 . . ?
C125 C126 H126 120 . . ?
C121 C126 H126 120 . . ?
C128 C127 C132 120 . . ?
C128 C127 N7 116.0(13) . . ?
C132 C127 N7 124.0(13) . . ?
C127 C128 C129 120 . . ?
C127 C128 H128 120 . . ?
C129 C128 H128 120 . . ?
C128 C129 C130 120 . . ?
C128 C129 H129 120 . . ?
C130 C129 H129 120 . . ?
C131 C130 C129 120 . . ?
C131 C130 C133 118.3(16) . . ?
C129 C130 C133 121.7(16) . . ?
C130 C131 C132 120 . . ?
C130 C131 H131 120 . . ?
C132 C131 H131 120 . . ?
C131 C132 C127 120 . . ?
C131 C132 H132 120 . . ?
C127 C132 H132 120 . . ?
C130 C133 H13A 109.5 . . ?
C130 C133 H13B 108.9 . . ?
H13A C133 H13B 109.5 . . ?
C130 C133 H13C 109.9 . . ?
H13A C133 H13C 109.5 . . ?
H13B C133 H13C 109.5 . . ?
N8 P8 C140 107.1(11) . . ?
N8 P8 C134 106.9(11) . . ?
C140 P8 C134 105.9(11) . . ?
N8 P8 Co8 110.9(9) . . ?
C140 P8 Co8 109.8(11) . . ?
C134 P8 Co8 115.9(10) . . ?
C146 N8 P8 124.4(13) . . ?
C146 N8 Co16 116.1(12) . . ?
P8 N8 Co16 118.9(10) . . ?
C135 C134 C139 120 . . ?
C135 C134 P8 122.8(13) . . ?
C139 C134 P8 117.1(13) . . ?
C134 C135 C136 120 . . ?
C134 C135 H135 120 . . ?
C136 C135 H135 120 . . ?
C135 C136 C137 120 . . ?
C135 C136 H136 120 . . ?
C137 C136 H136 120 . . ?
C138 C137 C136 120 . . ?
C138 C137 H137 120 . . ?
C136 C137 H137 120 . . ?
C139 C138 C137 120 . . ?
C139 C138 H138 120 . . ?
C137 C138 H138 120 . . ?
C138 C139 C134 120 . . ?
C138 C139 H139 120 . . ?
C134 C139 H139 120 . . ?
C141 C140 C145 120 . . ?
C141 C140 P8 119.3(12) . . ?
C145 C140 P8 119.5(12) . . ?
C140 C141 C142 120 . . ?
C140 C141 H141 120 . . ?
C142 C141 H141 120 . . ?
C143 C142 C141 120 . . ?
C143 C142 H142 120 . . ?
C141 C142 H142 120 . . ?
C144 C143 C142 120 . . ?
C144 C143 H143 120 . . ?
C142 C143 H143 120 . . ?
C143 C144 C145 120 . . ?
C143 C144 H144 120 . . ?
C145 C144 H144 120 . . ?
C144 C145 C140 120 . . ?
C144 C145 H145 120 . . ?
C140 C145 H145 120 . . ?
C147 C146 C151 120 . . ?
C147 C146 N8 119.3(14) . . ?
C151 C146 N8 120.4(14) . . ?
C148 C147 C146 120 . . ?
C148 C147 H147 120 . . ?
C146 C147 H147 120 . . ?
C149 C148 C147 120 . . ?
C149 C148 H148 120 . . ?
C147 C148 H148 120 . . ?
C148 C149 C150 120 . . ?
C148 C149 C152 121.1(16) . . ?
C150 C149 C152 118.9(16) . . ?
C149 C150 C151 120 . . ?
C149 C150 H150 120 . . ?
C151 C150 H150 120 . . ?
C150 C151 C146 120 . . ?
C150 C151 H151 120 . . ?
C146 C151 H151 120 . . ?
C149 C152 H15A 108.7 . . ?
C149 C152 H15B 111 . . ?
H15A C152 H15B 109.5 . . ?
C149 C152 H15C 108.7 . . ?
H15A C152 H15C 109.5 . . ?
H15B C152 H15C 109.5 . . ?
N9 Co17 N10 138.8(10) . . ?
N9 Co17 N17 107.0(9) . . ?
N10 Co17 N17 105.0(9) . . ?
N9 Co17 Se12 93.1(6) . . ?
N10 Co17 Se12 103.9(5) . . ?
N17 Co17 Se12 103.7(6) . . ?
C253 N17 C249 117.2(15) . . ?
C253 N17 Co17 120.7(14) . . ?
C249 N17 Co17 122.1(14) . . ?
N17 C249 C250 118.9(17) . . ?
N17 C249 H249 120.6 . . ?
C250 C249 H249 120.6 . . ?
C251 C250 C249 122.7(18) . . ?
C251 C250 H250 118.7 . . ?
C249 C250 H250 118.7 . . ?
C250 C251 C252 118.5(18) . . ?
C250 C251 C231 121(2) . . ?
C252 C251 C231 119(2) . . ?
C253 C252 C251 117.2(19) . . ?
C253 C252 H252 121.4 . . ?
C251 C252 H252 121.4 . . ?
C252 C253 N17 125.5(19) . . ?
C252 C253 H253 117.2 . . ?
N17 C253 H253 117.2 . . ?
N9 P9 C153 106.9(11) . . ?
N9 P9 C159 106.8(11) . . ?
C153 P9 C159 100.1(10) . . ?
N9 P9 Co9 111.2(9) . . ?
C153 P9 Co9 119.8(9) . . ?
C159 P9 Co9 110.8(10) . . ?
C165 N9 P9 127.0(13) . . ?
C165 N9 Co17 109.2(12) . . ?
P9 N9 Co17 121.0(11) . . ?
C154 C153 C158 120 . . ?
C154 C153 P9 124.1(13) . . ?
C158 C153 P9 115.9(13) . . ?
C155 C154 C153 120 . . ?
C155 C154 H154 120 . . ?
C153 C154 H154 120 . . ?
C154 C155 C156 120 . . ?
C154 C155 H155 120 . . ?
C156 C155 H155 120 . . ?
C155 C156 C157 120 . . ?
C155 C156 H156 120 . . ?
C157 C156 H156 120 . . ?
C158 C157 C156 120 . . ?
C158 C157 H157 120 . . ?
C156 C157 H157 120 . . ?
C157 C158 C153 120 . . ?
C157 C158 H158 120 . . ?
C153 C158 H158 120 . . ?
C160 C159 C164 120 . . ?
C160 C159 P9 118.1(12) . . ?
C164 C159 P9 121.6(12) . . ?
C161 C160 C159 120 . . ?
C161 C160 H160 120 . . ?
C159 C160 H160 120 . . ?
C160 C161 C162 120 . . ?
C160 C161 H161 120 . . ?
C162 C161 H161 120 . . ?
C161 C162 C163 120 . . ?
C161 C162 H162 120 . . ?
C163 C162 H162 120 . . ?
C164 C163 C162 120 . . ?
C164 C163 H163 120 . . ?
C162 C163 H163 120 . . ?
C163 C164 C159 120 . . ?
C163 C164 H164 120 . . ?
C159 C164 H164 120 . . ?
C166 C165 C170 120 . . ?
C166 C165 N9 118.2(14) . . ?
C170 C165 N9 121.0(14) . . ?
C165 C166 C167 120 . . ?
C165 C166 H166 120 . . ?
C167 C166 H166 120 . . ?
C166 C167 C168 120 . . ?
C166 C167 H167 120 . . ?
C168 C167 H167 120 . . ?
C169 C168 C167 120 . . ?
C169 C168 C171 118.3(16) . . ?
C167 C168 C171 120.8(16) . . ?
C168 C169 C170 120 . . ?
C168 C169 H169 120 . . ?
C170 C169 H169 120 . . ?
C169 C170 C165 120 . . ?
C169 C170 H170 120 . . ?
C165 C170 H170 120 . . ?
C168 C171 H17A 111.4 . . ?
C168 C171 H17B 107.7 . . ?
H17A C171 H17B 109.5 . . ?
C168 C171 H17C 109.2 . . ?
H17A C171 H17C 109.5 . . ?
H17B C171 H17C 109.5 . . ?
N10 P10 C172 106.6(11) . . ?
N10 P10 C178 105.8(10) . . ?
C172 P10 C178 108.7(10) . . ?
N10 P10 Co10 108.9(7) . . ?
C172 P10 Co10 111.2(10) . . ?
C178 P10 Co10 115.3(10) . . ?
C184 N10 P10 119.8(9) . . ?
C184 N10 Co17 121.9(9) . . ?
P10 N10 Co17 117.6(8) . . ?
C173 C172 C177 120 . . ?
C173 C172 P10 120.9(13) . . ?
C177 C172 P10 119.1(13) . . ?
C172 C173 C174 120 . . ?
C172 C173 H173 120 . . ?
C174 C173 H173 120 . . ?
C175 C174 C173 120 . . ?
C175 C174 H174 120 . . ?
C173 C174 H174 120 . . ?
C174 C175 C176 120 . . ?
C174 C175 H175 120 . . ?
C176 C175 H175 120 . . ?
C175 C176 C177 120 . . ?
C175 C176 H176 120 . . ?
C177 C176 H176 120 . . ?
C176 C177 C172 120 . . ?
C176 C177 H177 120 . . ?
C172 C177 H177 120 . . ?
C179 C178 C183 120 . . ?
C179 C178 P10 121.4(12) . . ?
C183 C178 P10 118.5(12) . . ?
C178 C179 C180 120 . . ?
C178 C179 H179 120 . . ?
C180 C179 H179 120 . . ?
C179 C180 C181 120 . . ?
C179 C180 H180 120 . . ?
C181 C180 H180 120 . . ?
C182 C181 C180 120 . . ?
C182 C181 H181 120 . . ?
C180 C181 H181 120 . . ?
C181 C182 C183 120 . . ?
C181 C182 H182 120 . . ?
C183 C182 H182 120 . . ?
C182 C183 C178 120 . . ?
C182 C183 H183 120 . . ?
C178 C183 H183 120 . . ?
C185 C184 C189 120 . . ?
C185 C184 N10 118.1(7) . . ?
C189 C184 N10 121.9(7) . . ?
C184 C185 C186 120 . . ?
C184 C185 H185 120 . . ?
C186 C185 H185 120 . . ?
C187 C186 C185 120 . . ?
C187 C186 H186 120 . . ?
C185 C186 H186 120 . . ?
C186 C187 C188 120 . . ?
C186 C187 C190 124.5(15) . . ?
C188 C187 C190 115.5(15) . . ?
C189 C188 C187 120 . . ?
C189 C188 H188 120 . . ?
C187 C188 H188 120 . . ?
C188 C189 C184 120 . . ?
C188 C189 H189 120 . . ?
C184 C189 H189 120 . . ?
C187 C190 H19D 110.5 . . ?
C187 C190 H19E 109.2 . . ?
H19D C190 H19E 109.5 . . ?
C187 C190 H19F 108.7 . . ?
H19D C190 H19F 109.5 . . ?
H19E C190 H19F 109.5 . . ?
N11 Co18 N12 135.9(9) . . ?
N11 Co18 N18 109.3(8) . . ?
N12 Co18 N18 107.5(8) . . ?
N11 Co18 Se10 94.9(5) . . ?
N12 Co18 Se10 106.4(5) . . ?
N18 Co18 Se10 93.3(7) . . ?
C258 N18 C254 116.8(16) . . ?
C258 N18 Co18 120.6(14) . . ?
C254 N18 Co18 121.1(14) . . ?
N18 C254 C255 118.8(18) . . ?
N18 C254 H254 120.6 . . ?
C255 C254 H254 120.6 . . ?
C256 C255 C254 123.2(19) . . ?
C256 C255 H255 118.4 . . ?
C254 C255 H255 118.4 . . ?
C255 C256 C257 117.3(18) . . ?
C255 C256 C256 124(3) . 2_656 ?
C257 C256 C256 119(3) . 2_656 ?
C258 C257 C256 119(2) . . ?
C258 C257 H257 120.5 . . ?
C256 C257 H257 120.5 . . ?
C257 C258 N18 124.9(19) . . ?
C257 C258 H258 117.5 . . ?
N18 C258 H258 117.5 . . ?
N11 P11 C191 108.4(10) . . ?
N11 P11 C197 108.6(9) . . ?
C191 P11 C197 101.1(9) . . ?
N11 P11 Co11 112.3(7) . . ?
C191 P11 Co11 109.3(8) . . ?
C197 P11 Co11 116.4(8) . . ?
C203 N11 P11 123.9(12) . . ?
C203 N11 Co18 113.7(11) . . ?
P11 N11 Co18 121.9(10) . . ?
C192 C191 C196 120 . . ?
C192 C191 P11 120.5(11) . . ?
C196 C191 P11 119.2(11) . . ?
C191 C192 C193 120 . . ?
C191 C192 H192 120 . . ?
C193 C192 H192 120 . . ?
C192 C193 C194 120 . . ?
C192 C193 H193 120 . . ?
C194 C193 H193 120 . . ?
C195 C194 C193 120 . . ?
C195 C194 H194 120 . . ?
C193 C194 H194 120 . . ?
C194 C195 C196 120 . . ?
C194 C195 H195 120 . . ?
C196 C195 H195 120 . . ?
C195 C196 C191 120 . . ?
C195 C196 H196 120 . . ?
C191 C196 H196 120 . . ?
C198 C197 C202 120 . . ?
C198 C197 P11 117.2(10) . . ?
C202 C197 P11 122.8(10) . . ?
C197 C198 C199 120 . . ?
C197 C198 H198 120 . . ?
C199 C198 H198 120 . . ?
C200 C199 C198 120 . . ?
C200 C199 H199 120 . . ?
C198 C199 H199 120 . . ?
C201 C200 C199 120 . . ?
C201 C200 H200 120 . . ?
C199 C200 H200 120 . . ?
C200 C201 C202 120 . . ?
C200 C201 H201 120 . . ?
C202 C201 H201 120 . . ?
C201 C202 C197 120 . . ?
C201 C202 H202 120 . . ?
C197 C202 H202 120 . . ?
C204 C203 C208 120 . . ?
C204 C203 N11 117.5(13) . . ?
C208 C203 N11 121.2(13) . . ?
C203 C204 C205 120 . . ?
C203 C204 H204 120 . . ?
C205 C204 H204 120 . . ?
C204 C205 C206 120 . . ?
C204 C205 H205 120 . . ?
C206 C205 H205 120 . . ?
C207 C206 C205 120 . . ?
C207 C206 C209 118.1(15) . . ?
C205 C206 C209 121.3(15) . . ?
C206 C207 C208 120 . . ?
C206 C207 H207 120 . . ?
C208 C207 H207 120 . . ?
C207 C208 C203 120 . . ?
C207 C208 H208 120 . . ?
C203 C208 H208 120 . . ?
C206 C209 H20A 108.9 . . ?
C206 C209 H20B 109.1 . . ?
H20A C209 H20B 109.5 . . ?
C206 C209 H20C 110.3 . . ?
H20A C209 H20C 109.5 . . ?
H20B C209 H20C 109.5 . . ?
N12 P12 C216 109.3(9) . . ?
N12 P12 C210 105.6(10) . . ?
C216 P12 C210 105.9(9) . . ?
N12 P12 Co12 112.3(7) . . ?
C216 P12 Co12 110.4(8) . . ?
C210 P12 Co12 113.1(10) . . ?
C222 N12 P12 125.3(11) . . ?
C222 N12 Co18 117.8(10) . . ?
P12 N12 Co18 116.8(9) . . ?
C211 C210 C215 120 . . ?
C211 C210 P12 125.8(11) . . ?
C215 C210 P12 113.7(11) . . ?
C212 C211 C210 120 . . ?
C212 C211 H211 120 . . ?
C210 C211 H211 120 . . ?
C213 C212 C211 120 . . ?
C213 C212 H212 120 . . ?
C211 C212 H212 120 . . ?
C214 C213 C212 120 . . ?
C214 C213 H213 120 . . ?
C212 C213 H213 120 . . ?
C213 C214 C215 120 . . ?
C213 C214 H214 120 . . ?
C215 C214 H214 120 . . ?
C214 C215 C210 120 . . ?
C214 C215 H215 120 . . ?
C210 C215 H215 120 . . ?
C217 C216 C221 120 . . ?
C217 C216 P12 119.4(11) . . ?
C221 C216 P12 120.5(11) . . ?
C218 C217 C216 120 . . ?
C218 C217 H217 120 . . ?
C216 C217 H217 120 . . ?
C219 C218 C217 120 . . ?
C219 C218 H218 120 . . ?
C217 C218 H218 120 . . ?
C218 C219 C220 120 . . ?
C218 C219 H219 120 . . ?
C220 C219 H219 120 . . ?
C221 C220 C219 120 . . ?
C221 C220 H220 120 . . ?
C219 C220 H220 120 . . ?
C220 C221 C216 120 . . ?
C220 C221 H221 120 . . ?
C216 C221 H221 120 . . ?
C223 C222 C227 120 . . ?
C223 C222 N12 116.0(12) . . ?
C227 C222 N12 123.7(12) . . ?
C222 C223 C224 120 . . ?
C222 C223 H223 120 . . ?
C224 C223 H223 120 . . ?
C225 C224 C223 120 . . ?
C225 C224 H224 120 . . ?
C223 C224 H224 120 . . ?
C224 C225 C226 120 . . ?
C224 C225 C228 121.6(14) . . ?
C226 C225 C228 118.3(14) . . ?
C227 C226 C225 120 . . ?
C227 C226 H226 120 . . ?
C225 C226 H226 120 . . ?
C226 C227 C222 120 . . ?
C226 C227 H227 120 . . ?
C222 C227 H227 120 . . ?
C225 C228 H22A 108.9 . . ?
C225 C228 H22B 108.5 . . ?
H22A C228 H22B 109.5 . . ?
C225 C228 H22C 111 . . ?
H22A C228 H22C 109.5 . . ?
H22B C228 H22C 109.5 . . ?
P1 Co1 Se8 103.7(3) . . ?
P1 Co1 Se6 107.6(4) . . ?
Se8 Co1 Se6 88.0(2) . . ?
P1 Co1 Se2 93.4(3) . . ?
Se8 Co1 Se2 86.9(2) . . ?
Se6 Co1 Se2 159.0(2) . . ?
P1 Co1 Se1 97.2(3) . . ?
Se8 Co1 Se1 159.1(3) . . ?
Se6 Co1 Se1 86.5(2) . . ?
Se2 Co1 Se1 91.0(2) . . ?
P1 Co1 Co2 126.7(3) . . ?
Se8 Co1 Co2 112.0(2) . . ?
Se6 Co1 Co2 111.7(2) . . ?
Se2 Co1 Co2 52.27(17) . . ?
Se1 Co1 Co2 52.31(16) . . ?
P1 Co1 Co5 141.1(3) . . ?
Se8 Co1 Co5 51.25(16) . . ?
Se6 Co1 Co5 50.78(16) . . ?
Se2 Co1 Co5 111.6(2) . . ?
Se1 Co1 Co5 111.1(2) . . ?
Co2 Co1 Co5 92.15(18) . . ?
P1 Co1 Co6 138.6(3) . . ?
Se8 Co1 Co6 109.7(2) . . ?
Se6 Co1 Co6 51.38(17) . . ?
Se2 Co1 Co6 111.9(2) . . ?
Se1 Co1 Co6 52.19(16) . . ?
Co2 Co1 Co6 60.51(17) . . ?
Co5 Co1 Co6 59.01(16) . . ?
P1 Co1 Co3 131.8(4) . . ?
Se8 Co1 Co3 51.46(15) . . ?
Se6 Co1 Co3 111.1(2) . . ?
Se2 Co1 Co3 51.01(15) . . ?
Se1 Co1 Co3 112.5(2) . . ?
Co2 Co1 Co3 60.84(15) . . ?
Co5 Co1 Co3 60.83(16) . . ?
Co6 Co1 Co3 88.82(18) . . ?
P2 Co2 Se3 111.2(3) . . ?
P2 Co2 Se2 100.6(3) . . ?
Se3 Co2 Se2 85.7(2) . . ?
P2 Co2 Se1 89.5(3) . . ?
Se3 Co2 Se1 159.3(3) . . ?
Se2 Co2 Se1 91.6(2) . . ?
P2 Co2 Se7 102.7(3) . . ?
Se3 Co2 Se7 86.1(2) . . ?
Se2 Co2 Se7 156.7(2) . . ?
Se1 Co2 Se7 88.4(2) . . ?
P2 Co2 Co1 126.5(3) . . ?
Se3 Co2 Co1 111.2(2) . . ?
Se2 Co2 Co1 52.49(17) . . ?
Se1 Co2 Co1 52.86(16) . . ?
Se7 Co2 Co1 111.3(2) . . ?
P2 Co2 Co6 128.3(4) . . ?
Se3 Co2 Co6 109.8(2) . . ?
Se2 Co2 Co6 112.6(2) . . ?
Se1 Co2 Co6 52.54(16) . . ?
Se7 Co2 Co6 50.71(16) . . ?
Co1 Co2 Co6 61.07(18) . . ?
P2 Co2 Co3 141.9(4) . . ?
Se3 Co2 Co3 50.53(15) . . ?
Se2 Co2 Co3 51.09(15) . . ?
Se1 Co2 Co3 113.1(2) . . ?
Se7 Co2 Co3 107.9(2) . . ?
Co1 Co2 Co3 60.93(16) . . ?
Co6 Co2 Co3 89.18(19) . . ?
P2 Co2 Co4 142.8(3) . . ?
Se3 Co2 Co4 50.40(16) . . ?
Se2 Co2 Co4 108.5(2) . . ?
Se1 Co2 Co4 111.9(2) . . ?
Se7 Co2 Co4 50.68(15) . . ?
Co1 Co2 Co4 90.13(18) . . ?
Co6 Co2 Co4 59.68(16) . . ?
Co3 Co2 Co4 57.59(15) . . ?
P3 Co3 Se3 93.1(3) . . ?
P3 Co3 Se2 112.7(3) . . ?
Se3 Co3 Se2 86.15(19) . . ?
P3 Co3 Se8 109.7(3) . . ?
Se3 Co3 Se8 157.2(3) . . ?
Se2 Co3 Se8 86.46(19) . . ?
P3 Co3 Se4 87.8(3) . . ?
Se3 Co3 Se4 92.9(2) . . ?
Se2 Co3 Se4 159.5(3) . . ?
Se8 Co3 Se4 86.59(19) . . ?
P3 Co3 Co4 119.2(3) . . ?
Se3 Co3 Co4 52.31(17) . . ?
Se2 Co3 Co4 112.4(2) . . ?
Se8 Co3 Co4 111.7(2) . . ?
Se4 Co3 Co4 53.26(16) . . ?
P3 Co3 Co2 136.9(3) . . ?
Se3 Co3 Co2 51.06(15) . . ?
Se2 Co3 Co2 51.10(15) . . ?
Se8 Co3 Co2 108.6(2) . . ?
Se4 Co3 Co2 113.7(2) . . ?
Co4 Co3 Co2 61.47(16) . . ?
P3 Co3 Co1 149.8(3) . . ?
Se3 Co3 Co1 109.1(2) . . ?
Se2 Co3 Co1 51.24(16) . . ?
Se8 Co3 Co1 50.68(15) . . ?
Se4 Co3 Co1 110.5(2) . . ?
Co4 Co3 Co1 90.8(2) . . ?
Co2 Co3 Co1 58.23(15) . . ?
P3 Co3 Co5 130.4(3) . . ?
Se3 Co3 Co5 113.0(2) . . ?
Se2 Co3 Co5 110.6(2) . . ?
Se8 Co3 Co5 50.51(16) . . ?
Se4 Co3 Co5 51.26(16) . . ?
Co4 Co3 Co5 61.63(17) . . ?
Co2 Co3 Co5 89.84(19) . . ?
Co1 Co3 Co5 59.53(16) . . ?
P4 Co4 Se3 94.4(3) . . ?
P4 Co4 Se7 98.0(3) . . ?
Se3 Co4 Se7 86.8(2) . . ?
P4 Co4 Se5 106.8(3) . . ?
Se3 Co4 Se5 158.5(2) . . ?
Se7 Co4 Se5 86.5(2) . . ?
P4 Co4 Se4 103.9(3) . . ?
Se3 Co4 Se4 92.6(2) . . ?
Se7 Co4 Se4 158.1(2) . . ?
Se5 Co4 Se4 86.2(2) . . ?
P4 Co4 Co3 131.4(3) . . ?
Se3 Co4 Co3 52.19(16) . . ?
Se7 Co4 Co3 111.8(2) . . ?
Se5 Co4 Co3 112.3(2) . . ?
Se4 Co4 Co3 52.99(16) . . ?
P4 Co4 Co6 136.7(3) . . ?
Se3 Co4 Co6 110.2(2) . . ?
Se7 Co4 Co6 50.79(16) . . ?
Se5 Co4 Co6 50.89(16) . . ?
Se4 Co4 Co6 109.7(2) . . ?
Co3 Co4 Co6 91.14(19) . . ?
P4 Co4 Co2 128.5(3) . . ?
Se3 Co4 Co2 50.81(16) . . ?
Se7 Co4 Co2 51.22(16) . . ?
Se5 Co4 Co2 110.2(2) . . ?
Se4 Co4 Co2 113.0(2) . . ?
Co3 Co4 Co2 60.95(16) . . ?
Co6 Co4 Co2 59.65(16) . . ?
P4 Co4 Co5 142.0(3) . . ?
Se3 Co4 Co5 112.7(2) . . ?
Se7 Co4 Co5 109.2(2) . . ?
Se5 Co4 Co5 51.13(17) . . ?
Se4 Co4 Co5 51.15(15) . . ?
Co3 Co4 Co5 61.48(17) . . ?
Co6 Co4 Co5 58.70(16) . . ?
Co2 Co4 Co5 89.48(18) . . ?
P5 Co5 Se6 93.0(3) . . ?
P5 Co5 Se8 99.4(3) . . ?
Se6 Co5 Se8 87.8(2) . . ?
P5 Co5 Se5 105.2(4) . . ?
Se6 Co5 Se5 90.5(2) . . ?
Se8 Co5 Se5 155.4(3) . . ?
P5 Co5 Se4 109.1(3) . . ?
Se6 Co5 Se4 157.8(3) . . ?
Se8 Co5 Se4 86.5(2) . . ?
Se5 Co5 Se4 85.8(2) . . ?
P5 Co5 Co6 130.9(4) . . ?
Se6 Co5 Co6 52.14(16) . . ?
Se8 Co5 Co6 110.7(2) . . ?
Se5 Co5 Co6 51.27(16) . . ?
Se4 Co5 Co6 110.5(2) . . ?
P5 Co5 Co1 127.5(3) . . ?
Se6 Co5 Co1 51.07(16) . . ?
Se8 Co5 Co1 50.78(15) . . ?
Se5 Co5 Co1 111.0(2) . . ?
Se4 Co5 Co1 110.2(2) . . ?
Co6 Co5 Co1 60.51(16) . . ?
P5 Co5 Co3 139.2(3) . . ?
Se6 Co5 Co3 110.2(2) . . ?
Se8 Co5 Co3 50.82(16) . . ?
Se5 Co5 Co3 107.5(2) . . ?
Se4 Co5 Co3 50.84(15) . . ?
Co6 Co5 Co3 88.99(19) . . ?
Co1 Co5 Co3 59.64(16) . . ?
P5 Co5 Co4 144.2(3) . . ?
Se6 Co5 Co4 111.0(2) . . ?
Se8 Co5 Co4 107.3(2) . . ?
Se5 Co5 Co4 50.80(17) . . ?
Se4 Co5 Co4 50.99(16) . . ?
Co6 Co5 Co4 59.68(16) . . ?
Co1 Co5 Co4 88.13(18) . . ?
Co3 Co5 Co4 56.90(16) . . ?
P6 Co6 Se7 107.4(4) . . ?
P6 Co6 Se5 89.7(3) . . ?
Se7 Co6 Se5 87.7(2) . . ?
P6 Co6 Se6 94.6(3) . . ?
Se7 Co6 Se6 158.0(3) . . ?
Se5 Co6 Se6 91.0(2) . . ?
P6 Co6 Se1 110.2(3) . . ?
Se7 Co6 Se1 88.2(2) . . ?
Se5 Co6 Se1 160.0(3) . . ?
Se6 Co6 Se1 85.6(2) . . ?
P6 Co6 Co5 121.6(3) . . ?
Se7 Co6 Co5 112.6(2) . . ?
Se5 Co6 Co5 52.68(16) . . ?
Se6 Co6 Co5 51.38(16) . . ?
Se1 Co6 Co5 111.8(2) . . ?
P6 Co6 Co2 146.6(4) . . ?
Se7 Co6 Co2 51.79(17) . . ?
Se5 Co6 Co2 112.3(2) . . ?
Se6 Co6 Co2 109.2(2) . . ?
Se1 Co6 Co2 51.21(16) . . ?
Co5 Co6 Co2 91.8(2) . . ?
P6 Co6 Co4 131.5(3) . . ?
Se7 Co6 Co4 51.33(15) . . ?
Se5 Co6 Co4 51.93(16) . . ?
Se6 Co6 Co4 112.1(2) . . ?
Se1 Co6 Co4 111.5(2) . . ?
Co5 Co6 Co4 61.62(16) . . ?
Co2 Co6 Co4 60.67(17) . . ?
P6 Co6 Co1 137.1(3) . . ?
Se7 Co6 Co1 109.7(2) . . ?
Se5 Co6 Co1 112.3(2) . . ?
Se6 Co6 Co1 50.93(17) . . ?
Se1 Co6 Co1 51.39(16) . . ?
Co5 Co6 Co1 60.47(16) . . ?
Co2 Co6 Co1 58.42(17) . . ?
Co4 Co6 Co1 89.2(2) . . ?
Co2 Se1 Co1 74.8(2) . . ?
Co2 Se1 Co6 76.3(2) . . ?
Co1 Se1 Co6 76.4(2) . . ?
Co2 Se1 Co13 90.5(2) . . ?
Co1 Se1 Co13 88.7(2) . . ?
Co6 Se1 Co13 162.1(2) . . ?
Co3 Se2 Co2 77.80(19) . . ?
Co3 Se2 Co1 77.75(19) . . ?
Co2 Se2 Co1 75.2(2) . . ?
Co3 Se3 Co4 75.5(2) . . ?
Co3 Se3 Co2 78.4(2) . . ?
Co4 Se3 Co2 78.8(2) . . ?
Co3 Se4 Co4 73.74(19) . . ?
Co3 Se4 Co5 77.90(19) . . ?
Co4 Se4 Co5 77.9(2) . . ?
Co3 Se4 Co14 97.2(2) . . ?
Co4 Se4 Co14 86.8(2) . . ?
Co5 Se4 Co14 164.6(2) . . ?
Co6 Se5 Co4 77.2(2) . . ?
Co6 Se5 Co5 76.0(2) . . ?
Co4 Se5 Co5 78.1(2) . . ?
Co6 Se5 Co15 92.3(2) . . ?
Co4 Se5 Co15 160.7(2) . . ?
Co5 Se5 Co15 83.7(2) . . ?
Co5 Se6 Co1 78.1(2) . . ?
Co5 Se6 Co6 76.5(2) . . ?
Co1 Se6 Co6 77.7(2) . . ?
Co6 Se7 Co4 77.9(2) . . ?
Co6 Se7 Co2 77.5(2) . . ?
Co4 Se7 Co2 78.1(2) . . ?
Co1 Se8 Co5 78.0(2) . . ?
Co1 Se8 Co3 77.86(19) . . ?
Co5 Se8 Co3 78.7(2) . . ?
P7 Co7 Se14 93.8(5) . . ?
P7 Co7 Se16 103.3(5) . . ?
Se14 Co7 Se16 85.6(2) . . ?
P7 Co7 Se10 107.7(5) . . ?
Se14 Co7 Se10 158.1(2) . . ?
Se16 Co7 Se10 85.6(2) . . ?
P7 Co7 Se9 98.6(4) . . ?
Se14 Co7 Se9 92.3(2) . . ?
Se16 Co7 Se9 158.1(3) . . ?
Se10 Co7 Se9 88.4(2) . . ?
P7 Co7 Co8 128.3(5) . . ?
Se14 Co7 Co8 52.60(18) . . ?
Se16 Co7 Co8 110.5(2) . . ?
Se10 Co7 Co8 112.8(2) . . ?
Se9 Co7 Co8 53.11(17) . . ?
P7 Co7 Co12 139.4(5) . . ?
Se14 Co7 Co12 113.1(2) . . ?
Se16 Co7 Co12 108.4(2) . . ?
Se10 Co7 Co12 51.68(17) . . ?
Se9 Co7 Co12 52.62(16) . . ?
Co8 Co7 Co12 61.48(18) . . ?
P7 Co7 Co9 130.8(5) . . ?
Se14 Co7 Co9 50.25(16) . . ?
Se16 Co7 Co9 50.37(16) . . ?
Se10 Co7 Co9 109.8(2) . . ?
Se9 Co7 Co9 113.0(2) . . ?
Co8 Co7 Co9 60.52(16) . . ?
Co12 Co7 Co9 89.41(18) . . ?
P7 Co7 Co11 140.9(5) . . ?
Se14 Co7 Co11 109.7(2) . . ?
Se16 Co7 Co11 50.53(15) . . ?
Se10 Co7 Co11 50.30(15) . . ?
Se9 Co7 Co11 110.7(2) . . ?
Co8 Co7 Co11 90.50(19) . . ?
Co12 Co7 Co11 58.28(15) . . ?
Co9 Co7 Co11 59.65(16) . . ?
P8 Co8 Se13 108.2(4) . . ?
P8 Co8 Se14 98.2(4) . . ?
Se13 Co8 Se14 85.9(2) . . ?
P8 Co8 Se15 105.2(4) . . ?
Se13 Co8 Se15 87.2(2) . . ?
Se14 Co8 Se15 156.6(3) . . ?
P8 Co8 Se9 90.9(3) . . ?
Se13 Co8 Se9 160.9(3) . . ?
Se14 Co8 Se9 91.7(2) . . ?
Se15 Co8 Se9 87.5(2) . . ?
P8 Co8 Co7 125.5(4) . . ?
Se13 Co8 Co7 112.7(2) . . ?
Se14 Co8 Co7 52.07(18) . . ?
Se15 Co8 Co7 111.2(3) . . ?
Se9 Co8 Co7 52.86(17) . . ?
P8 Co8 Co10 143.4(4) . . ?
Se13 Co8 Co10 51.57(16) . . ?
Se14 Co8 Co10 108.7(2) . . ?
Se15 Co8 Co10 50.84(16) . . ?
Se9 Co8 Co10 112.1(3) . . ?
Co7 Co8 Co10 90.9(2) . . ?
P8 Co8 Co9 138.2(4) . . ?
Se13 Co8 Co9 50.98(17) . . ?
Se14 Co8 Co9 50.77(16) . . ?
Se15 Co8 Co9 108.7(2) . . ?
Se9 Co8 Co9 114.0(3) . . ?
Co7 Co8 Co9 61.85(17) . . ?
Co10 Co8 Co9 58.21(17) . . ?
P8 Co8 Co12 131.1(4) . . ?
Se13 Co8 Co12 111.3(2) . . ?
Se14 Co8 Co12 112.0(3) . . ?
Se15 Co8 Co12 50.68(17) . . ?
Se9 Co8 Co12 52.32(17) . . ?
Co7 Co8 Co12 60.89(18) . . ?
Co10 Co8 Co12 59.99(17) . . ?
Co9 Co8 Co12 89.8(2) . . ?
P9 Co9 Se14 113.9(4) . . ?
P9 Co9 Se13 98.1(4) . . ?
Se14 Co9 Se13 86.2(2) . . ?
P9 Co9 Se16 105.4(4) . . ?
Se14 Co9 Se16 85.7(2) . . ?
Se13 Co9 Se16 156.4(3) . . ?
P9 Co9 Se12 86.4(4) . . ?
Se14 Co9 Se12 159.6(3) . . ?
Se13 Co9 Se12 92.3(2) . . ?
Se16 Co9 Se12 87.6(2) . . ?
P9 Co9 Co10 122.8(4) . . ?
Se14 Co9 Co10 111.7(2) . . ?
Se13 Co9 Co10 52.75(17) . . ?
Se16 Co9 Co10 110.6(2) . . ?
Se12 Co9 Co10 53.36(16) . . ?
P9 Co9 Co8 141.6(4) . . ?
Se14 Co9 Co8 51.20(17) . . ?
Se13 Co9 Co8 50.93(16) . . ?
Se16 Co9 Co8 107.8(2) . . ?
Se12 Co9 Co8 113.4(2) . . ?
Co10 Co9 Co8 60.75(17) . . ?
P9 Co9 Co11 127.2(4) . . ?
Se14 Co9 Co11 110.4(2) . . ?
Se13 Co9 Co11 112.2(2) . . ?
Se16 Co9 Co11 50.93(17) . . ?
Se12 Co9 Co11 51.65(16) . . ?
Co10 Co9 Co11 60.32(18) . . ?
Co8 Co9 Co11 89.3(2) . . ?
P9 Co9 Co7 146.6(4) . . ?
Se14 Co9 Co7 50.18(17) . . ?
Se13 Co9 Co7 108.4(2) . . ?
Se16 Co9 Co7 50.60(16) . . ?
Se12 Co9 Co7 111.8(2) . . ?
Co10 Co9 Co7 89.94(19) . . ?
Co8 Co9 Co7 57.62(16) . . ?
Co11 Co9 Co7 60.41(17) . . ?
P10 Co10 Se15 102.1(4) . . ?
P10 Co10 Se11 104.9(4) . . ?
Se15 Co10 Se11 86.9(2) . . ?
P10 Co10 Se13 96.2(4) . . ?
Se15 Co10 Se13 87.3(2) . . ?
Se11 Co10 Se13 158.8(3) . . ?
P10 Co10 Se12 98.7(3) . . ?
Se15 Co10 Se12 159.1(3) . . ?
Se11 Co10 Se12 87.0(2) . . ?
Se13 Co10 Se12 91.3(2) . . ?
P10 Co10 Co9 129.9(3) . . ?
Se15 Co10 Co9 112.2(2) . . ?
Se11 Co10 Co9 112.1(2) . . ?
Se13 Co10 Co9 52.17(18) . . ?
Se12 Co10 Co9 52.60(17) . . ?
P10 Co10 Co11 137.0(4) . . ?
Se15 Co10 Co11 109.7(2) . . ?
Se11 Co10 Co11 50.63(16) . . ?
Se13 Co10 Co11 113.1(2) . . ?
Se12 Co10 Co11 52.15(16) . . ?
Co9 Co10 Co11 61.76(18) . . ?
P10 Co10 Co8 132.6(4) . . ?
Se15 Co10 Co8 51.51(17) . . ?
Se11 Co10 Co8 110.8(2) . . ?
Se13 Co10 Co8 50.97(16) . . ?
Se12 Co10 Co8 113.0(2) . . ?
Co9 Co10 Co8 61.04(17) . . ?
Co11 Co10 Co8 90.21(19) . . ?
P10 Co10 Co12 138.2(3) . . ?
Se15 Co10 Co12 51.08(16) . . ?
Se11 Co10 Co12 50.56(16) . . ?
Se13 Co10 Co12 111.3(2) . . ?
Se12 Co10 Co12 110.9(2) . . ?
Co9 Co10 Co12 91.83(19) . . ?
Co11 Co10 Co12 58.99(16) . . ?
Co8 Co10 Co12 60.60(16) . . ?
P11 Co11 Se11 93.8(3) . . ?
P11 Co11 Se10 90.9(3) . . ?
Se11 Co11 Se10 91.5(2) . . ?
P11 Co11 Se16 110.1(3) . . ?
Se11 Co11 Se16 156.0(3) . . ?
Se10 Co11 Se16 85.58(19) . . ?
P11 Co11 Se12 110.2(3) . . ?
Se11 Co11 Se12 87.7(2) . . ?
Se10 Co11 Se12 158.9(3) . . ?
Se16 Co11 Se12 86.6(2) . . ?
P11 Co11 Co12 121.6(3) . . ?
Se11 Co11 Co12 51.61(15) . . ?
Se10 Co11 Co12 52.60(16) . . ?
Se16 Co11 Co12 110.0(2) . . ?
Se12 Co11 Co12 112.7(2) . . ?
P11 Co11 Co10 136.6(3) . . ?
Se11 Co11 Co10 51.65(17) . . ?
Se10 Co11 Co10 112.4(2) . . ?
Se16 Co11 Co10 107.8(2) . . ?
Se12 Co11 Co10 52.09(16) . . ?
Co12 Co11 Co10 60.86(16) . . ?
P11 Co11 Co9 147.7(3) . . ?
Se11 Co11 Co9 109.3(2) . . ?
Se10 Co11 Co9 110.2(2) . . ?
Se16 Co11 Co9 50.47(17) . . ?
Se12 Co11 Co9 50.88(16) . . ?
Co12 Co11 Co9 90.7(2) . . ?
Co10 Co11 Co9 57.92(17) . . ?
P11 Co11 Co7 132.6(3) . . ?
Se11 Co11 Co7 110.9(2) . . ?
Se10 Co11 Co7 50.45(16) . . ?
Se16 Co11 Co7 50.31(16) . . ?
Se12 Co11 Co7 110.6(2) . . ?
Co12 Co11 Co7 60.14(16) . . ?
Co10 Co11 Co7 88.3(2) . . ?
Co9 Co11 Co7 59.94(17) . . ?
P12 Co12 Se11 91.4(3) . . ?
P12 Co12 Se15 102.1(3) . . ?
Se11 Co12 Se15 87.1(2) . . ?
P12 Co12 Se10 102.1(3) . . ?
Se11 Co12 Se10 90.5(2) . . ?
Se15 Co12 Se10 155.8(3) . . ?
P12 Co12 Se9 110.0(3) . . ?
Se11 Co12 Se9 158.5(3) . . ?
Se15 Co12 Se9 86.7(2) . . ?
Se10 Co12 Se9 86.7(2) . . ?
P12 Co12 Co11 127.1(4) . . ?
Se11 Co12 Co11 51.30(16) . . ?
Se15 Co12 Co11 110.4(2) . . ?
Se10 Co12 Co11 51.69(15) . . ?
Se9 Co12 Co11 112.5(2) . . ?
P12 Co12 Co10 128.6(3) . . ?
Se11 Co12 Co10 51.27(16) . . ?
Se15 Co12 Co10 50.61(16) . . ?
Se10 Co12 Co10 110.8(2) . . ?
Se9 Co12 Co10 110.3(2) . . ?
Co11 Co12 Co10 60.15(16) . . ?
P12 Co12 Co7 142.2(3) . . ?
Se11 Co12 Co7 112.0(2) . . ?
Se15 Co12 Co7 108.1(2) . . ?
Se10 Co12 Co7 50.95(17) . . ?
Se9 Co12 Co7 51.13(16) . . ?
Co11 Co12 Co7 61.58(16) . . ?
Co10 Co12 Co7 88.71(18) . . ?
P12 Co12 Co8 142.0(3) . . ?
Se11 Co12 Co8 110.3(2) . . ?
Se15 Co12 Co8 50.87(17) . . ?
Se10 Co12 Co8 108.2(2) . . ?
Se9 Co12 Co8 51.08(16) . . ?
Co11 Co12 Co8 90.20(19) . . ?
Co10 Co12 Co8 59.42(16) . . ?
Co7 Co12 Co8 57.64(18) . . ?
Co7 Se9 Co8 74.0(2) . . ?
Co7 Se9 Co12 76.2(2) . . ?
Co8 Se9 Co12 76.6(2) . . ?
Co7 Se9 Co16 87.8(2) . . ?
Co8 Se9 Co16 90.5(2) . . ?
Co12 Se9 Co16 161.7(2) . . ?
Co11 Se10 Co7 79.3(2) . . ?
Co11 Se10 Co12 75.72(19) . . ?
Co7 Se10 Co12 77.4(2) . . ?
Co11 Se10 Co18 96.5(2) . . ?
Co7 Se10 Co18 167.1(3) . . ?
Co12 Se10 Co18 89.8(2) . . ?
Co11 Se11 Co12 77.1(2) . . ?
Co11 Se11 Co10 77.7(2) . . ?
Co12 Se11 Co10 78.2(2) . . ?
Co9 Se12 Co10 74.0(2) . . ?
Co9 Se12 Co11 77.5(2) . . ?
Co10 Se12 Co11 75.76(19) . . ?
Co9 Se12 Co17 95.1(2) . . ?
Co10 Se12 Co17 89.3(2) . . ?
Co11 Se12 Co17 164.6(2) . . ?
Co8 Se13 Co9 78.1(2) . . ?
Co8 Se13 Co10 77.5(2) . . ?
Co9 Se13 Co10 75.1(2) . . ?
Co7 Se14 Co9 79.6(2) . . ?
Co7 Se14 Co8 75.3(2) . . ?
Co9 Se14 Co8 78.0(2) . . ?
Co10 Se15 Co12 78.3(2) . . ?
Co10 Se15 Co8 77.6(2) . . ?
Co12 Se15 Co8 78.4(2) . . ?
Co9 Se16 Co7 79.0(2) . . ?
Co9 Se16 Co11 78.6(2) . . ?
Co7 Se16 Co11 79.2(2) . . ?

loop_
_geom_bond_atom_site_label_1
_geom_bond_atom_site_label_2
_geom_bond_distance
_geom_bond_site_symmetry_2
_geom_bond_publ_flag
Co13 N1 1.904(14) . ?
Co13 N2 1.931(14) . ?
Co13 N13 2.098(14) . ?
Co13 Se1 2.535(7) . ?
N13 C233 1.374(16) . ?
N13 C229 1.376(16) . ?
C229 C230 1.403(16) . ?
C229 H229 0.95 . ?
C230 C231 1.387(17) . ?
C230 H230 0.95 . ?
C231 C232 1.394(17) . ?
C231 C251 1.48(3) . ?
C232 C233 1.382(16) . ?
C232 H232 0.95 . ?
C233 H233 0.95 . ?
P1 N1 1.693(13) . ?
P1 C1 1.843(12) . ?
P1 C7 1.851(12) . ?
P1 Co1 2.134(10) . ?
N1 C13 1.470(14) . ?
C1 C2 1.39 . ?
C1 C6 1.39 . ?
C2 C3 1.39 . ?
C2 H2 0.95 . ?
C3 C4 1.39 . ?
C3 H3 0.95 . ?
C4 C5 1.39 . ?
C4 H4 0.95 . ?
C5 C6 1.39 . ?
C5 H5 0.95 . ?
C6 H6 0.95 . ?
C7 C8 1.39 . ?
C7 C12 1.39 . ?
C8 C9 1.39 . ?
C8 H8 0.95 . ?
C9 C10 1.39 . ?
C9 H9 0.95 . ?
C10 C11 1.39 . ?
C10 H10 0.95 . ?
C11 C12 1.39 . ?
C11 H11 0.95 . ?
C12 H12 0.95 . ?
C13 C14 1.39 . ?
C13 C18 1.39 . ?
C14 C15 1.39 . ?
C14 H14 0.95 . ?
C15 C16 1.39 . ?
C15 H15 0.95 . ?
C16 C17 1.39 . ?
C16 C19 1.537(16) . ?
C17 C18 1.39 . ?
C17 H17 0.95 . ?
C18 H18 0.95 . ?
C19 H19A 0.98 . ?
C19 H19B 0.98 . ?
C19 H19C 0.98 . ?
P2 N2 1.674(14) . ?
P2 C20 1.841(12) . ?
P2 C26 1.850(12) . ?
P2 Co2 2.158(10) . ?
N2 C32 1.477(14) . ?
C20 C21 1.39 . ?
C20 C25 1.39 . ?
C21 C22 1.39 . ?
C21 H21 0.95 . ?
C22 C23 1.39 . ?
C22 H22 0.95 . ?
C23 C24 1.39 . ?
C23 H23 0.95 . ?
C24 C25 1.39 . ?
C24 H24 0.95 . ?
C25 H25 0.95 . ?
C26 C27 1.39 . ?
C26 C31 1.39 . ?
C27 C28 1.39 . ?
C27 H27 0.95 . ?
C28 C29 1.39 . ?
C28 H28 0.95 . ?
C29 C30 1.39 . ?
C29 H29 0.95 . ?
C30 C31 1.39 . ?
C30 H30 0.95 . ?
C31 H31 0.95 . ?
C32 C33 1.39 . ?
C32 C37 1.39 . ?
C33 C34 1.39 . ?
C33 H33 0.95 . ?
C34 C35 1.39 . ?
C34 H34 0.95 . ?
C35 C36 1.39 . ?
C35 C38 1.542(16) . ?
C36 C37 1.39 . ?
C36 H36 0.95 . ?
C37 H37 0.95 . ?
C38 H38A 0.98 . ?
C38 H38B 0.98 . ?
C38 H38C 0.9801 . ?
Co14 N3 1.901(14) . ?
Co14 N4 1.943(14) . ?
Co14 N14 2.069(15) . ?
Co14 Se4 2.443(6) . ?
N14 C238 1.376(16) . ?
N14 C234 1.381(16) . ?
C234 C235 1.406(16) . ?
C234 H234 0.95 . ?
C235 C236 1.395(17) . ?
C235 H235 0.95 . ?
C236 C237 1.389(17) . ?
C236 C246 1.6(4) 1_645 ?
C237 C238 1.380(17) . ?
C237 H237 0.95 . ?
C238 H238 0.95 . ?
P3 N3 1.692(13) . ?
P3 C39 1.851(12) . ?
P3 C45 1.863(12) . ?
P3 Co3 2.179(11) . ?
N3 C51 1.472(14) . ?
C39 C40 1.39 . ?
C39 C44 1.39 . ?
C40 C41 1.39 . ?
C40 H40 0.95 . ?
C41 C42 1.39 . ?
C41 H41 0.95 . ?
C42 C43 1.39 . ?
C42 H42 0.95 . ?
C43 C44 1.39 . ?
C43 H43 0.95 . ?
C44 H44 0.95 . ?
C45 C46 1.39 . ?
C45 C50 1.39 . ?
C46 C47 1.39 . ?
C46 H46 0.95 . ?
C47 C48 1.39 . ?
C47 H47 0.95 . ?
C48 C49 1.39 . ?
C48 H48 0.95 . ?
C49 C50 1.39 . ?
C49 H49 0.95 . ?
C50 H50 0.95 . ?
C51 C52 1.39 . ?
C51 C56 1.39 . ?
C52 C53 1.39 . ?
C52 H52 0.95 . ?
C53 C54 1.39 . ?
C53 H53 0.95 . ?
C54 C55 1.39 . ?
C54 C57 1.552(16) . ?
C55 C56 1.39 . ?
C55 H55 0.95 . ?
C56 H56 0.95 . ?
C57 H57A 0.9801 . ?
C57 H57B 0.98 . ?
C57 H57C 0.98 . ?
P4 N4 1.686(13) . ?
P4 C64 1.826(11) . ?
P4 C58 1.851(12) . ?
P4 Co4 2.188(10) . ?
N4 C70 1.468(14) . ?
C58 C59 1.39 . ?
C58 C63 1.39 . ?
C59 C60 1.39 . ?
C59 H59 0.95 . ?
C60 C61 1.39 . ?
C60 H60 0.95 . ?
C61 C62 1.39 . ?
C61 H61 0.95 . ?
C62 C63 1.39 . ?
C62 H62 0.95 . ?
C63 H63 0.95 . ?
C64 C65 1.39 . ?
C64 C69 1.39 . ?
C65 C66 1.39 . ?
C65 H65 0.95 . ?
C66 C67 1.39 . ?
C66 H66 0.95 . ?
C67 C68 1.39 . ?
C67 H67 0.95 . ?
C68 C69 1.39 . ?
C68 H68 0.95 . ?
C69 H69 0.95 . ?
C70 C71 1.39 . ?
C70 C75 1.39 . ?
C71 C72 1.39 . ?
C71 H71 0.95 . ?
C72 C73 1.39 . ?
C72 H72 0.95 . ?
C73 C74 1.39 . ?
C73 C76 1.537(16) . ?
C74 C75 1.39 . ?
C74 H74 0.95 . ?
C75 H75 0.95 . ?
C76 H76A 0.98 . ?
C76 H76B 0.98 . ?
C76 H76C 0.98 . ?
Co15 N6 1.915(13) . ?
Co15 N5 1.921(14) . ?
Co15 N15 2.079(15) . ?
Co15 Se5 2.518(7) . ?
N15 C243 1.369(16) . ?
N15 C239 1.374(16) . ?
C239 C240 1.385(16) . ?
C239 H239 0.95 . ?
C240 C241 1.395(17) . ?
C240 H240 0.95 . ?
C241 C242 1.396(17) . ?
C241 C241 1.56(4) 2_847 ?
C242 C243 1.363(16) . ?
C242 H242 0.95 . ?
C243 H243 0.95 . ?
P5 N5 1.680(14) . ?
P5 C77 1.841(11) . ?
P5 C83 1.854(12) . ?
P5 Co5 2.191(11) . ?
N5 C89 1.466(14) . ?
C77 C78 1.39 . ?
C77 C82 1.39 . ?
C78 C79 1.39 . ?
C78 H78 0.95 . ?
C79 C80 1.39 . ?
C79 H79 0.95 . ?
C80 C81 1.39 . ?
C80 H80 0.95 . ?
C81 C82 1.39 . ?
C81 H81 0.95 . ?
C82 H82 0.95 . ?
C83 C84 1.39 . ?
C83 C88 1.39 . ?
C84 C85 1.39 . ?
C84 H84 0.95 . ?
C85 C86 1.39 . ?
C85 H85 0.95 . ?
C86 C87 1.39 . ?
C86 H86 0.95 . ?
C87 C88 1.39 . ?
C87 H87 0.95 . ?
C88 H88 0.95 . ?
C89 C90 1.39 . ?
C89 C94 1.39 . ?
C90 C91 1.39 . ?
C90 H90 0.95 . ?
C91 C92 1.39 . ?
C91 H91 0.95 . ?
C92 C93 1.39 . ?
C92 C95 1.549(17) . ?
C93 C94 1.39 . ?
C93 H93 0.95 . ?
C94 H94 0.95 . ?
C95 H95A 0.98 . ?
C95 H95B 0.98 . ?
C95 H95C 0.98 . ?
P6 N6 1.705(13) . ?
P6 C96 1.845(12) . ?
P6 C102 1.862(12) . ?
P6 Co6 2.107(13) . ?
N6 C108 1.467(14) . ?
C96 C97 1.39 . ?
C96 C101 1.39 . ?
C97 C98 1.39 . ?
C97 H97 0.95 . ?
C98 C99 1.39 . ?
C98 H98 0.95 . ?
C99 C100 1.39 . ?
C99 H99 0.95 . ?
C100 C101 1.39 . ?
C100 H100 0.95 . ?
C101 H101 0.95 . ?
C102 C103 1.39 . ?
C102 C107 1.39 . ?
C103 C104 1.39 . ?
C103 H103 0.95 . ?
C104 C105 1.39 . ?
C104 H104 0.95 . ?
C105 C106 1.39 . ?
C105 H105 0.95 . ?
C106 C107 1.39 . ?
C106 H106 0.95 . ?
C107 H107 0.95 . ?
C108 C109 1.39 . ?
C108 C113 1.39 . ?
C109 C110 1.39 . ?
C109 H109 0.95 . ?
C110 C111 1.39 . ?
C110 H110 0.95 . ?
C111 C112 1.39 . ?
C111 C114 1.542(17) . ?
C112 C113 1.39 . ?
C112 H112 0.95 . ?
C113 H113 0.95 . ?
C114 H11A 0.98 . ?
C114 H11B 0.98 . ?
C114 H11C 0.98 . ?
Co16 N8 1.919(15) . ?
Co16 N7 1.922(15) . ?
Co16 N16 2.096(13) . ?
Co16 Se9 2.515(7) . ?
N16 C244 1.39 . ?
N16 C248 1.39 . ?
C244 C245 1.39 . ?
C244 H244 0.95 . ?
C245 C246 1.39 . ?
C245 H245 0.95 . ?
C246 C247 1.39 . ?
C246 C236 1.56(3) 1_465 ?
C247 C248 1.39 . ?
C247 H247 0.95 . ?
C248 H248 0.95 . ?
P7 N7 1.686(14) . ?
P7 C121 1.834(13) . ?
P7 C115 1.849(13) . ?
P7 Co7 2.094(16) . ?
N7 C127 1.462(15) . ?
C115 C116 1.39 . ?
C115 C120 1.39 . ?
C116 C117 1.39 . ?
C116 H116 0.95 . ?
C117 C118 1.39 . ?
C117 H117 0.95 . ?
C118 C119 1.39 . ?
C118 H118 0.95 . ?
C119 C120 1.39 . ?
C119 H119 0.95 . ?
C120 H120 0.95 . ?
C121 C122 1.39 . ?
C121 C126 1.39 . ?
C122 C123 1.39 . ?
C122 H122 0.95 . ?
C123 C124 1.39 . ?
C123 H123 0.95 . ?
C124 C125 1.39 . ?
C124 H124 0.95 . ?
C125 C126 1.39 . ?
C125 H125 0.95 . ?
C126 H126 0.95 . ?
C127 C128 1.39 . ?
C127 C132 1.39 . ?
C128 C129 1.39 . ?
C128 H128 0.95 . ?
C129 C130 1.39 . ?
C129 H129 0.95 . ?
C130 C131 1.39 . ?
C130 C133 1.532(14) . ?
C131 C132 1.39 . ?
C131 H131 0.95 . ?
C132 H132 0.95 . ?
C133 H13A 0.98 . ?
C133 H13B 0.98 . ?
C133 H13C 0.98 . ?
P8 N8 1.683(14) . ?
P8 C140 1.847(12) . ?
P8 C134 1.850(12) . ?
P8 Co8 2.185(13) . ?
N8 C146 1.464(15) . ?
C134 C135 1.39 . ?
C134 C139 1.39 . ?
C135 C136 1.39 . ?
C135 H135 0.95 . ?
C136 C137 1.39 . ?
C136 H136 0.95 . ?
C137 C138 1.39 . ?
C137 H137 0.95 . ?
C138 C139 1.39 . ?
C138 H138 0.95 . ?
C139 H139 0.95 . ?
C140 C141 1.39 . ?
C140 C145 1.39 . ?
C141 C142 1.39 . ?
C141 H141 0.95 . ?
C142 C143 1.39 . ?
C142 H142 0.95 . ?
C143 C144 1.39 . ?
C143 H143 0.95 . ?
C144 C145 1.39 . ?
C144 H144 0.95 . ?
C145 H145 0.95 . ?
C146 C147 1.39 . ?
C146 C151 1.39 . ?
C147 C148 1.39 . ?
C147 H147 0.95 . ?
C148 C149 1.39 . ?
C148 H148 0.95 . ?
C149 C150 1.39 . ?
C149 C152 1.534(17) . ?
C150 C151 1.39 . ?
C150 H150 0.95 . ?
C151 H151 0.95 . ?
C152 H15A 0.9799 . ?
C152 H15B 0.98 . ?
C152 H15C 0.98 . ?
Co17 N9 1.900(15) . ?
Co17 N10 1.928(14) . ?
Co17 N17 2.084(14) . ?
Co17 Se12 2.505(7) . ?
N17 C253 1.371(16) . ?
N17 C249 1.384(16) . ?
C249 C250 1.396(16) . ?
C249 H249 0.95 . ?
C250 C251 1.380(17) . ?
C250 H250 0.95 . ?
C251 C252 1.399(17) . ?
C252 C253 1.371(17) . ?
C252 H252 0.95 . ?
C253 H253 0.95 . ?
P9 N9 1.679(14) . ?
P9 C153 1.843(12) . ?
P9 C159 1.858(12) . ?
P9 Co9 2.181(12) . ?
N9 C165 1.464(15) . ?
C153 C154 1.39 . ?
C153 C158 1.39 . ?
C154 C155 1.39 . ?
C154 H154 0.95 . ?
C155 C156 1.39 . ?
C155 H155 0.95 . ?
C156 C157 1.39 . ?
C156 H156 0.95 . ?
C157 C158 1.39 . ?
C157 H157 0.95 . ?
C158 H158 0.95 . ?
C159 C160 1.39 . ?
C159 C164 1.39 . ?
C160 C161 1.39 . ?
C160 H160 0.95 . ?
C161 C162 1.39 . ?
C161 H161 0.95 . ?
C162 C163 1.39 . ?
C162 H162 0.95 . ?
C163 C164 1.39 . ?
C163 H163 0.95 . ?
C164 H164 0.95 . ?
C165 C166 1.39 . ?
C165 C170 1.39 . ?
C166 C167 1.39 . ?
C166 H166 0.95 . ?
C167 C168 1.39 . ?
C167 H167 0.95 . ?
C168 C169 1.39 . ?
C168 C171 1.537(17) . ?
C169 C170 1.39 . ?
C169 H169 0.95 . ?
C170 H170 0.95 . ?
C171 H17A 0.98 . ?
C171 H17B 0.98 . ?
C171 H17C 0.98 . ?
P10 N10 1.702(13) . ?
P10 C172 1.836(12) . ?
P10 C178 1.846(12) . ?
P10 Co10 2.160(10) . ?
N10 C184 1.471(14) . ?
C172 C173 1.39 . ?
C172 C177 1.39 . ?
C173 C174 1.39 . ?
C173 H173 0.95 . ?
C174 C175 1.39 . ?
C174 H174 0.95 . ?
C175 C176 1.39 . ?
C175 H175 0.95 . ?
C176 C177 1.39 . ?
C176 H176 0.95 . ?
C177 H177 0.95 . ?
C178 C179 1.39 . ?
C178 C183 1.39 . ?
C179 C180 1.39 . ?
C179 H179 0.95 . ?
C180 C181 1.39 . ?
C180 H180 0.95 . ?
C181 C182 1.39 . ?
C181 H181 0.95 . ?
C182 C183 1.39 . ?
C182 H182 0.95 . ?
C183 H183 0.95 . ?
C184 C185 1.39 . ?
C184 C189 1.39 . ?
C185 C186 1.39 . ?
C185 H185 0.95 . ?
C186 C187 1.39 . ?
C186 H186 0.95 . ?
C187 C188 1.39 . ?
C187 C190 1.547(17) . ?
C188 C189 1.39 . ?
C188 H188 0.95 . ?
C189 H189 0.95 . ?
C190 H19D 0.98 . ?
C190 H19E 0.98 . ?
C190 H19F 0.98 . ?
Co18 N11 1.907(14) . ?
Co18 N12 1.936(14) . ?
Co18 N18 2.056(14) . ?
Co18 Se10 2.456(7) . ?
N18 C258 1.377(16) . ?
N18 C254 1.388(16) . ?
C254 C255 1.408(16) . ?
C254 H254 0.95 . ?
C255 C256 1.381(17) . ?
C255 H255 0.95 . ?
C256 C257 1.389(17) . ?
C256 C256 1.52(5) 2_656 ?
C257 C258 1.372(17) . ?
C257 H257 0.95 . ?
C258 H258 0.95 . ?
P11 N11 1.680(14) . ?
P11 C191 1.854(12) . ?
P11 C197 1.868(11) . ?
P11 Co11 2.168(12) . ?
N11 C203 1.467(14) . ?
C191 C192 1.39 . ?
C191 C196 1.39 . ?
C192 C193 1.39 . ?
C192 H192 0.95 . ?
C193 C194 1.39 . ?
C193 H193 0.95 . ?
C194 C195 1.39 . ?
C194 H194 0.95 . ?
C195 C196 1.39 . ?
C195 H195 0.95 . ?
C196 H196 0.95 . ?
C197 C198 1.39 . ?
C197 C202 1.39 . ?
C198 C199 1.39 . ?
C198 H198 0.95 . ?
C199 C200 1.39 . ?
C199 H199 0.95 . ?
C200 C201 1.39 . ?
C200 H200 0.95 . ?
C201 C202 1.39 . ?
C201 H201 0.95 . ?
C202 H202 0.95 . ?
C203 C204 1.39 . ?
C203 C208 1.39 . ?
C204 C205 1.39 . ?
C204 H204 0.95 . ?
C205 C206 1.39 . ?
C205 H205 0.95 . ?
C206 C207 1.39 . ?
C206 C209 1.539(16) . ?
C207 C208 1.39 . ?
C207 H207 0.95 . ?
C208 H208 0.95 . ?
C209 H20A 0.98 . ?
C209 H20B 0.98 . ?
C209 H20C 0.98 . ?
P12 N12 1.680(14) . ?
P12 C216 1.845(12) . ?
P12 C210 1.851(12) . ?
P12 Co12 2.163(11) . ?
N12 C222 1.464(14) . ?
C210 C211 1.39 . ?
C210 C215 1.39 . ?
C211 C212 1.39 . ?
C211 H211 0.95 . ?
C212 C213 1.39 . ?
C212 H212 0.95 . ?
C213 C214 1.39 . ?
C213 H213 0.95 . ?
C214 C215 1.39 . ?
C214 H214 0.95 . ?
C215 H215 0.95 . ?
C216 C217 1.39 . ?
C216 C221 1.39 . ?
C217 C218 1.39 . ?
C217 H217 0.95 . ?
C218 C219 1.39 . ?
C218 H218 0.95 . ?
C219 C220 1.39 . ?
C219 H219 0.95 . ?
C220 C221 1.39 . ?
C220 H220 0.95 . ?
C221 H221 0.95 . ?
C222 C223 1.39 . ?
C222 C227 1.39 . ?
C223 C224 1.39 . ?
C223 H223 0.95 . ?
C224 C225 1.39 . ?
C224 H224 0.95 . ?
C225 C226 1.39 . ?
C225 C228 1.538(16) . ?
C226 C227 1.39 . ?
C226 H226 0.95 . ?
C227 H227 0.95 . ?
C228 H22A 0.98 . ?
C228 H22B 0.98 . ?
C228 H22C 0.98 . ?
Co1 Se8 2.329(5) . ?
Co1 Se6 2.337(7) . ?
Co1 Se2 2.349(6) . ?
Co1 Se1 2.365(6) . ?
Co1 Co2 2.863(7) . ?
Co1 Co5 2.940(6) . ?
Co1 Co6 2.941(7) . ?
Co1 Co3 2.944(6) . ?
Co2 Se3 2.335(6) . ?
Co2 Se2 2.342(6) . ?
Co2 Se1 2.347(6) . ?
Co2 Se7 2.355(6) . ?
Co2 Co6 2.925(8) . ?
Co2 Co3 2.941(6) . ?
Co2 Co4 2.955(6) . ?
Co3 Se3 2.318(6) . ?
Co3 Se2 2.341(5) . ?
Co3 Se8 2.355(6) . ?
Co3 Se4 2.362(6) . ?
Co3 Co4 2.840(7) . ?
Co3 Co5 2.979(7) . ?
Co4 Se3 2.321(7) . ?
Co4 Se7 2.337(6) . ?
Co4 Se5 2.363(7) . ?
Co4 Se4 2.371(6) . ?
Co4 Co6 2.926(7) . ?
Co4 Co5 2.983(7) . ?
Co5 Se6 2.328(5) . ?
Co5 Se8 2.345(6) . ?
Co5 Se5 2.374(6) . ?
Co5 Se4 2.376(6) . ?
Co5 Co6 2.897(7) . ?
Co6 Se7 2.319(6) . ?
Co6 Se5 2.329(6) . ?
Co6 Se6 2.352(6) . ?
Co6 Se1 2.391(6) . ?
Co7 Se14 2.318(7) . ?
Co7 Se16 2.336(6) . ?
Co7 Se10 2.340(7) . ?
Co7 Se9 2.357(6) . ?
Co7 Co8 2.843(8) . ?
Co7 Co12 2.940(7) . ?
Co7 Co9 2.968(6) . ?
Co7 Co11 2.982(7) . ?
Co8 Se13 2.325(5) . ?
Co8 Se14 2.335(7) . ?
Co8 Se15 2.341(7) . ?
Co8 Se9 2.365(6) . ?
Co8 Co10 2.922(7) . ?
Co8 Co9 2.930(7) . ?
Co8 Co12 2.957(8) . ?
Co9 Se14 2.320(6) . ?
Co9 Se13 2.327(7) . ?
Co9 Se16 2.329(7) . ?
Co9 Se12 2.352(6) . ?
Co9 Co10 2.847(7) . ?
Co9 Co11 2.960(8) . ?
Co10 Se15 2.319(5) . ?
Co10 Se11 2.343(7) . ?
Co10 Se13 2.345(7) . ?
Co10 Se12 2.376(6) . ?
Co10 Co11 2.919(7) . ?
Co10 Co12 2.939(6) . ?
Co11 Se11 2.309(6) . ?
Co11 Se10 2.335(5) . ?
Co11 Se16 2.344(6) . ?
Co11 Se12 2.378(6) . ?
Co11 Co12 2.884(6) . ?
Co12 Se11 2.319(5) . ?
Co12 Se15 2.335(6) . ?
Co12 Se10 2.364(6) . ?
Co12 Se9 2.406(6) . ?
